data_4346495
loop_
_publ_author_name
'Shavaleev, Nail M.'
'Eliseeva, Svetlana V.'
'Scopelliti, Rosario'
'B\"unzli, Jean-Claude G'

_publ_section_title
;
 Influence of symmetry on the luminescence and radiative lifetime of
 nine-coordinate europium complexes.
;
_journal_issue 18
_journal_name_full 'Inorganic chemistry'
_journal_page_first 9166
_journal_page_last 9173
_journal_paper_doi 10.1021/acs.inorgchem.5b01580
_journal_volume 54
_journal_year 2015
_chemical_formula_moiety 'C60 H42 La N9 O6, C2 H3 N'
_chemical_formula_sum 'C62 H45 La N10 O6'
_chemical_formula_weight 1164.99
_space_group_IT_number 2
_space_group_name_Hall '-P 1'
_space_group_name_H-M_alt 'P -1'
_symmetry_cell_setting triclinic
_symmetry_space_group_name_Hall '-P 1'
_symmetry_space_group_name_H-M 'P -1'
_atom_sites_solution_hydrogens geom
_atom_sites_solution_primary direct
_atom_sites_solution_secondary difmap
_audit_creation_method SHELXL-97
_audit_update_record
;
2014-02-06 # Formatted by publCIF

;
_cell_angle_alpha 79.403(10)
_cell_angle_beta 79.779(16)
_cell_angle_gamma 64.729(10)
_cell_formula_units_Z 4
_cell_length_a 14.530(3)
_cell_length_b 15.0592(14)
_cell_length_c 29.683(6)
_cell_measurement_reflns_used 151
_cell_measurement_temperature 100(2)
_cell_measurement_theta_max 22.163
_cell_measurement_theta_min 3.103
_cell_volume 5737.3(18)
_computing_cell_refinement 'Dirax/lsq (Duisenberg & Schreurs, 1989-2000)'
_computing_data_collection 'Collect (Bruker AXS BV, 1997-2004)'
_computing_data_reduction 'EvalCCD (Duisenberg & Schreurs, 1990-2000)'
_computing_molecular_graphics 'Bruker SHELXTL'
_computing_publication_material 'Bruker SHELXTL'
_computing_structure_refinement 'SHELXL-97 (Sheldrick, 1997)'
_computing_structure_solution 'SHELXS-97 (Sheldrick, 1990)'
_diffrn_ambient_temperature 100(2)
_diffrn_measured_fraction_theta_full 0.994
_diffrn_measured_fraction_theta_max 0.968
_diffrn_measurement_device_type 'Bruker APEX II CCD'
_diffrn_measurement_method 'phi and omega scans'
_diffrn_radiation_monochromator graphite
_diffrn_radiation_source 'fine-focus sealed tube'
_diffrn_radiation_type MoK\a
_diffrn_radiation_wavelength 0.71073
_diffrn_reflns_av_R_equivalents 0.0630
_diffrn_reflns_av_sigmaI/netI 0.0453
_diffrn_reflns_limit_h_max 18
_diffrn_reflns_limit_h_min -18
_diffrn_reflns_limit_k_max 19
_diffrn_reflns_limit_k_min -19
_diffrn_reflns_limit_l_max 38
_diffrn_reflns_limit_l_min -38
_diffrn_reflns_number 191462
_diffrn_reflns_theta_full 25.00
_diffrn_reflns_theta_max 27.50
_diffrn_reflns_theta_min 3.32
_exptl_absorpt_coefficient_mu 0.804
_exptl_absorpt_correction_T_max 1.0000
_exptl_absorpt_correction_T_min 0.7605
_exptl_absorpt_correction_type multi-scan
_exptl_absorpt_process_details 'SADABS, Bruker AXS, 2003'
_exptl_crystal_colour colourless
_exptl_crystal_density_diffrn 1.349
_exptl_crystal_density_method 'not measured'
_exptl_crystal_description pris
_exptl_crystal_F_000 2368
_exptl_crystal_size_max 0.42
_exptl_crystal_size_mid 0.42
_exptl_crystal_size_min 0.28
_refine_diff_density_max 1.031
_refine_diff_density_min -1.049
_refine_diff_density_rms 0.101
_refine_ls_extinction_method none
_refine_ls_goodness_of_fit_ref 1.274
_refine_ls_hydrogen_treatment constr
_refine_ls_matrix_type full
_refine_ls_number_parameters 1491
_refine_ls_number_reflns 25530
_refine_ls_number_restraints 344
_refine_ls_restrained_S_all 1.267
_refine_ls_R_factor_all 0.0738
_refine_ls_R_factor_gt 0.0591
_refine_ls_shift/su_max 0.001
_refine_ls_shift/su_mean 0.000
_refine_ls_structure_factor_coef Fsqd
_refine_ls_weighting_details 'calc w=1/[\s^2^(Fo^2^)+(0.0083P)^2^+20.8925P] where P=(Fo^2^+2Fc^2^)/3'
_refine_ls_weighting_scheme calc
_refine_ls_wR_factor_gt 0.1151
_refine_ls_wR_factor_ref 0.1194
_reflns_number_gt 21491
_reflns_number_total 25530
_reflns_threshold_expression >2sigma(I)
_cod_data_source_file ic5b01580_si_002.cif
_cod_data_source_block ns54
_cod_original_cell_volume 5737.5(17)
_cod_database_code 4346495

loop_
_symmetry_equiv_pos_as_xyz
'x, y, z'
'-x, -y, -z'

loop_
_atom_site_label
_atom_site_type_symbol
_atom_site_fract_x
_atom_site_fract_y
_atom_site_fract_z
_atom_site_U_iso_or_equiv
_atom_site_adp_type
_atom_site_occupancy
_atom_site_symmetry_multiplicity
_atom_site_calc_flag
_atom_site_refinement_flags
_atom_site_disorder_assembly
_atom_site_disorder_group
La1 La 0.139791(18) 0.667206(16) 0.059716(8) 0.01723(6) Uani 1 1 d . A .
O1 O 0.2207(2) 0.5430(2) 0.00563(11) 0.0252(7) Uani 1 1 d . . .
O2 O 0.2623(2) 0.3957(2) -0.01695(12) 0.0318(8) Uani 1 1 d . . .
O3 O 0.0063(2) 0.7464(2) 0.00756(11) 0.0263(7) Uani 1 1 d . . .
O4 O -0.1380(3) 0.8647(2) -0.01682(12) 0.0349(8) Uani 1 1 d . . .
O5 O 0.2360(2) 0.7547(2) 0.00909(10) 0.0248(7) Uani 1 1 d . A .
O6 O 0.3734(3) 0.7876(2) -0.01799(12) 0.0311(7) Uani 1 1 d . A .
N1 N 0.0573(3) 0.5375(2) 0.05956(12) 0.0213(8) Uani 1 1 d . . .
N2 N -0.1856(3) 0.6703(3) 0.12601(13) 0.0231(8) Uani 1 1 d . . .
N3 N -0.0334(3) 0.6808(2) 0.11756(12) 0.0211(7) Uani 1 1 d . . .
N4 N 0.0258(3) 0.8632(2) 0.05851(11) 0.0173(7) Uani 1 1 d . A .
N5 N 0.1918(3) 0.9074(3) 0.12208(12) 0.0217(8) Uani 1 1 d D . .
N6 N 0.1697(3) 0.7699(2) 0.11878(12) 0.0194(7) Uani 1 1 d . . .
N7 N 0.3449(3) 0.5878(2) 0.05767(11) 0.0177(7) Uani 1 1 d . . .
N8 N 0.3614(3) 0.3516(2) 0.12244(12) 0.0197(7) Uani 1 1 d . A .
N9 N 0.2342(3) 0.5046(2) 0.12129(12) 0.0191(7) Uani 1 1 d . . .
C1 C 0.2068(3) 0.4657(3) 0.00574(15) 0.0222(9) Uani 1 1 d . . .
C2 C 0.1120(3) 0.4605(3) 0.03518(15) 0.0221(9) Uani 1 1 d . . .
C3 C 0.0812(4) 0.3850(3) 0.03542(16) 0.0269(10) Uani 1 1 d . . .
H3 H 0.1219 0.3312 0.0182 0.032 Uiso 1 1 calc R . .
C4 C -0.0093(4) 0.3891(3) 0.06097(17) 0.0307(11) Uani 1 1 d . . .
H4 H -0.0318 0.3383 0.0615 0.037 Uiso 1 1 calc R . .
C5 C -0.0673(4) 0.4686(3) 0.08604(16) 0.0279(10) Uani 1 1 d . . .
H5 H -0.1294 0.4725 0.1042 0.033 Uiso 1 1 calc R . .
C6 C -0.0320(3) 0.5425(3) 0.08394(14) 0.0203(9) Uani 1 1 d . . .
C7 C -0.0844(3) 0.6307(3) 0.10907(14) 0.0205(9) Uani 1 1 d . . .
C8 C -0.2007(3) 0.7514(3) 0.14751(15) 0.0232(9) Uani 1 1 d . . .
C9 C -0.2895(4) 0.8190(3) 0.17006(17) 0.0313(11) Uani 1 1 d . . .
H9 H -0.3540 0.8154 0.1728 0.038 Uiso 1 1 calc R . .
C10 C -0.2768(4) 0.8911(4) 0.18796(17) 0.0365(12) Uani 1 1 d . . .
H10 H -0.3347 0.9393 0.2031 0.044 Uiso 1 1 calc R . .
C11 C -0.1809(4) 0.8955(3) 0.18446(16) 0.0297(10) Uani 1 1 d . . .
H11 H -0.1756 0.9454 0.1979 0.036 Uiso 1 1 calc R . .
C12 C -0.0943(4) 0.8288(3) 0.16184(15) 0.0262(10) Uani 1 1 d . . .
H12 H -0.0297 0.8319 0.1596 0.031 Uiso 1 1 calc R . .
C13 C -0.1055(3) 0.7561(3) 0.14229(14) 0.0222(9) Uani 1 1 d . . .
C14 C -0.2673(3) 0.6399(3) 0.12337(16) 0.0259(9) Uani 1 1 d . . .
H14A H -0.2565 0.6158 0.0932 0.031 Uiso 1 1 calc R . .
H14B H -0.3337 0.6983 0.1250 0.031 Uiso 1 1 calc R . .
C15 C -0.2733(3) 0.5588(3) 0.16165(15) 0.0226(9) Uani 1 1 d . . .
C16 C -0.2142(4) 0.5253(3) 0.19801(16) 0.0264(10) Uani 1 1 d . . .
H16 H -0.1693 0.5546 0.2005 0.032 Uiso 1 1 calc R . .
C17 C -0.2205(4) 0.4484(3) 0.23117(16) 0.0297(10) Uani 1 1 d . . .
H17 H -0.1796 0.4253 0.2560 0.036 Uiso 1 1 calc R . .
C18 C -0.2868(4) 0.4059(3) 0.22774(19) 0.0340(11) Uani 1 1 d . . .
H18 H -0.2917 0.3540 0.2503 0.041 Uiso 1 1 calc R . .
C19 C -0.3459(4) 0.4396(4) 0.1911(2) 0.0409(13) Uani 1 1 d . . .
H19 H -0.3910 0.4105 0.1885 0.049 Uiso 1 1 calc R . .
C20 C -0.3391(4) 0.5156(4) 0.15829(19) 0.0335(11) Uani 1 1 d . . .
H20 H -0.3796 0.5384 0.1333 0.040 Uiso 1 1 calc R . .
C21 C -0.0642(3) 0.8323(3) 0.00599(15) 0.0219(9) Uani 1 1 d . . .
C22 C -0.0552(3) 0.9027(3) 0.03428(14) 0.0186(8) Uani 1 1 d . . .
C23 C -0.1227(3) 1.0016(3) 0.03316(15) 0.0232(9) Uani 1 1 d . . .
H23 H -0.1799 1.0273 0.0160 0.028 Uiso 1 1 calc R . .
C24 C -0.1052(3) 1.0620(3) 0.05742(15) 0.0235(9) Uani 1 1 d . . .
H24 H -0.1504 1.1298 0.0573 0.028 Uiso 1 1 calc R . .
C25 C -0.0205(3) 1.0220(3) 0.08202(15) 0.0221(9) Uani 1 1 d . A .
H25 H -0.0069 1.0624 0.0987 0.026 Uiso 1 1 calc R . .
C26 C 0.0440(3) 0.9223(3) 0.08183(14) 0.0180(8) Uani 1 1 d . . .
C27 C 0.1353(3) 0.8676(3) 0.10758(14) 0.0195(8) Uani 1 1 d . A .
C28 C 0.2687(3) 0.8297(3) 0.14440(15) 0.0228(9) Uani 1 1 d . A .
C29 C 0.3504(4) 0.8265(4) 0.16493(16) 0.0316(11) Uani 1 1 d . . .
H29 H 0.3608 0.8844 0.1655 0.038 Uiso 1 1 calc R A .
C30 C 0.4148(4) 0.7344(4) 0.18417(17) 0.0349(11) Uani 1 1 d . A .
H30 H 0.4721 0.7286 0.1976 0.042 Uiso 1 1 calc R . .
C31 C 0.3976(4) 0.6491(4) 0.18432(16) 0.0330(11) Uani 1 1 d . . .
H31 H 0.4422 0.5877 0.1989 0.040 Uiso 1 1 calc R A .
C32 C 0.3178(3) 0.6525(3) 0.16385(15) 0.0266(10) Uani 1 1 d . A .
H32 H 0.3067 0.5947 0.1641 0.032 Uiso 1 1 calc R . .
C33 C 0.2535(3) 0.7446(3) 0.14260(14) 0.0215(9) Uani 1 1 d . A .
C34A C 0.155(3) 1.0140(15) 0.1264(12) 0.021(5) Uani 0.187(12) 1 d PDU A 1
H34A H 0.1280 1.0527 0.0973 0.025 Uiso 0.187(12) 1 calc PR A 1
H34B H 0.2142 1.0272 0.1300 0.025 Uiso 0.187(12) 1 calc PR A 1
C35A C 0.0707(7) 1.0523(7) 0.1669(3) 0.035(5) Uani 0.187(12) 1 d PGDU A 1
C36A C 0.0274(14) 0.9985(12) 0.1998(5) 0.052(7) Uani 0.187(12) 1 d PGU A 1
H36A H 0.0482 0.9299 0.1985 0.063 Uiso 0.187(12) 1 calc PR A 1
C37A C -0.0463(14) 1.0449(17) 0.2345(6) 0.051(7) Uani 0.187(12) 1 d PGU A 1
H37A H -0.0759 1.0081 0.2570 0.062 Uiso 0.187(12) 1 calc PR A 1
C38A C -0.0767(11) 1.1452(17) 0.2364(6) 0.049(6) Uani 0.187(12) 1 d PGU A 1
H38A H -0.1270 1.1770 0.2601 0.059 Uiso 0.187(12) 1 calc PR A 1
C39A C -0.0333(13) 1.1991(14) 0.2035(8) 0.035(5) Uani 0.187(12) 1 d PGU A 1
H39A H -0.0541 1.2676 0.2048 0.041 Uiso 0.187(12) 1 calc PR A 1
C40A C 0.0403(10) 1.1526(9) 0.1688(7) 0.034(5) Uani 0.187(12) 1 d PGU A 1
H40A H 0.0700 1.1894 0.1463 0.041 Uiso 0.187(12) 1 calc PR A 1
C34B C 0.1811(7) 1.0107(5) 0.1172(3) 0.0268(18) Uani 0.813(12) 1 d PGDU A 2
H34C H 0.1622 1.0438 0.0861 0.032 Uiso 0.813(12) 1 calc PR A 2
H34D H 0.2473 1.0114 0.1207 0.032 Uiso 0.813(12) 1 calc PR A 2
C35B C 0.0977(4) 1.0670(3) 0.15427(17) 0.0258(15) Uani 0.813(12) 1 d PGDU A 2
C36B C 0.0683(5) 1.0189(3) 0.19508(16) 0.057(3) Uani 0.813(12) 1 d PGU A 2
H36B H 0.1016 0.9490 0.2016 0.068 Uiso 0.813(12) 1 calc PR A 2
C37B C -0.0098(6) 1.0730(4) 0.22641(15) 0.075(3) Uani 0.813(12) 1 d PGU A 2
H37B H -0.0299 1.0401 0.2543 0.090 Uiso 0.813(12) 1 calc PR A 2
C38B C -0.0585(4) 1.1753(3) 0.21693(19) 0.046(3) Uani 0.813(12) 1 d PGU A 2
H38B H -0.1119 1.2123 0.2383 0.055 Uiso 0.813(12) 1 calc PR A 2
C39B C -0.0292(4) 1.2234(2) 0.1761(2) 0.046(2) Uani 0.813(12) 1 d PGU A 2
H39B H -0.0625 1.2932 0.1696 0.056 Uiso 0.813(12) 1 calc PR A 2
C40B C 0.0489(4) 1.1692(3) 0.1448(2) 0.0446(19) Uani 0.813(12) 1 d PGU A 2
H40B H 0.0690 1.2021 0.1169 0.054 Uiso 0.813(12) 1 calc PR A 2
C41 C 0.3304(3) 0.7358(3) 0.00570(15) 0.0221(9) Uani 1 1 d . . .
C42 C 0.3961(3) 0.6391(3) 0.03226(14) 0.0193(8) Uani 1 1 d . A .
C43 C 0.5025(3) 0.6044(3) 0.02890(15) 0.0229(9) Uani 1 1 d . . .
H43 H 0.5370 0.6425 0.0110 0.028 Uiso 1 1 calc R A .
C44 C 0.5565(3) 0.5128(3) 0.05249(15) 0.0235(9) Uani 1 1 d . A .
H44 H 0.6289 0.4876 0.0510 0.028 Uiso 1 1 calc R . .
C45 C 0.5048(3) 0.4583(3) 0.07810(15) 0.0214(9) Uani 1 1 d . . .
H45 H 0.5412 0.3951 0.0941 0.026 Uiso 1 1 calc R A .
C46 C 0.3984(3) 0.4974(3) 0.08009(14) 0.0187(8) Uani 1 1 d . A .
C47 C 0.3319(3) 0.4507(3) 0.10720(14) 0.0192(8) Uani 1 1 d . A .
C48 C 0.2764(3) 0.3416(3) 0.14913(15) 0.0221(9) Uani 1 1 d . . .
C49 C 0.2638(3) 0.2581(3) 0.17384(17) 0.0276(10) Uani 1 1 d . A .
H49 H 0.3173 0.1937 0.1735 0.033 Uiso 1 1 calc R . .
C50 C 0.1704(4) 0.2742(4) 0.19852(18) 0.0349(12) Uani 1 1 d . . .
H50 H 0.1586 0.2195 0.2157 0.042 Uiso 1 1 calc R A .
C51 C 0.0908(4) 0.3704(4) 0.19910(17) 0.0346(11) Uani 1 1 d . A .
H51 H 0.0272 0.3787 0.2170 0.042 Uiso 1 1 calc R . .
C52 C 0.1033(3) 0.4519(3) 0.17445(16) 0.0281(10) Uani 1 1 d . . .
H52 H 0.0494 0.5161 0.1749 0.034 Uiso 1 1 calc R A .
C53 C 0.1985(3) 0.4367(3) 0.14862(14) 0.0212(9) Uani 1 1 d . A .
C54 C 0.4585(3) 0.2675(3) 0.11243(15) 0.0224(9) Uani 1 1 d . . .
H54A H 0.4907 0.2835 0.0816 0.027 Uiso 1 1 calc R A .
H54B H 0.4441 0.2094 0.1113 0.027 Uiso 1 1 calc R . .
C55 C 0.5339(3) 0.2399(3) 0.14728(15) 0.0218(9) Uani 1 1 d . A .
C56 C 0.5028(4) 0.2606(3) 0.19270(17) 0.0291(10) Uani 1 1 d . . .
H56 H 0.4320 0.2947 0.2024 0.035 Uiso 1 1 calc R A .
C57 C 0.5737(4) 0.2323(4) 0.22408(17) 0.0334(11) Uani 1 1 d . A .
H57 H 0.5511 0.2470 0.2550 0.040 Uiso 1 1 calc R . .
C58 C 0.6775(4) 0.1825(3) 0.21056(18) 0.0329(11) Uani 1 1 d . . .
H58 H 0.7260 0.1621 0.2321 0.039 Uiso 1 1 calc R A .
C59 C 0.7090(4) 0.1633(3) 0.16539(18) 0.0339(11) Uani 1 1 d . A .
H59 H 0.7800 0.1305 0.1557 0.041 Uiso 1 1 calc R . .
C60 C 0.6385(4) 0.1911(3) 0.13361(18) 0.0300(10) Uani 1 1 d . . .
H60 H 0.6616 0.1768 0.1027 0.036 Uiso 1 1 calc R A .
La2 La 0.674589(19) 0.196245(17) 0.437542(8) 0.01881(6) Uani 1 1 d . . .
O7 O 0.7427(2) 0.2593(2) 0.48851(11) 0.0277(7) Uani 1 1 d . . .
O8 O 0.8654(3) 0.2876(3) 0.51126(13) 0.0423(9) Uani 1 1 d . . .
O9 O 0.7276(2) 0.0432(2) 0.49105(11) 0.0269(7) Uani 1 1 d . . .
O10 O 0.7509(3) -0.1138(2) 0.51577(13) 0.0385(9) Uani 1 1 d . . .
O11 O 0.5134(2) 0.2449(2) 0.48904(11) 0.0276(7) Uani 1 1 d . . .
O12 O 0.3527(2) 0.3487(2) 0.51121(12) 0.0327(8) Uani 1 1 d . . .
N10 N 0.8783(3) 0.1176(3) 0.44020(12) 0.0204(7) Uani 1 1 d . . .
N11 N 0.9281(3) -0.0917(3) 0.38029(13) 0.0239(8) Uani 1 1 d . C .
N12 N 0.8030(3) 0.0633(3) 0.37627(12) 0.0204(7) Uani 1 1 d . . .
N13 N 0.5887(3) 0.0684(2) 0.43746(12) 0.0199(7) Uani 1 1 d . . .
N14 N 0.3886(3) 0.2353(3) 0.36458(13) 0.0270(8) Uani 1 1 d . . .
N15 N 0.5360(3) 0.2377(2) 0.37754(12) 0.0214(7) Uani 1 1 d . . .
N16 N 0.5557(3) 0.3913(2) 0.43991(12) 0.0196(7) Uani 1 1 d . . .
N17 N 0.7534(3) 0.4742(3) 0.38125(12) 0.0217(7) Uani 1 1 d . . .
N18 N 0.7325(3) 0.3344(2) 0.38144(12) 0.0204(7) Uani 1 1 d . . .
C61 C 0.8353(4) 0.2428(3) 0.49031(15) 0.0275(10) Uani 1 1 d . . .
C62 C 0.9161(3) 0.1575(3) 0.46509(15) 0.0238(9) Uani 1 1 d . . .
C63 C 1.0198(4) 0.1216(4) 0.46883(16) 0.0281(10) Uani 1 1 d . . .
H63 H 1.0448 0.1525 0.4860 0.034 Uiso 1 1 calc R . .
C64 C 1.0863(4) 0.0402(4) 0.44730(16) 0.0322(11) Uani 1 1 d . . .
H64 H 1.1577 0.0138 0.4499 0.039 Uiso 1 1 calc R . .
C65 C 1.0483(4) -0.0030(4) 0.42179(16) 0.0287(10) Uani 1 1 d . . .
H65 H 1.0931 -0.0588 0.4065 0.034 Uiso 1 1 calc R . .
C66 C 0.9432(3) 0.0372(3) 0.41919(15) 0.0224(9) Uani 1 1 d . . .
C67 C 0.8917(3) 0.0022(3) 0.39238(15) 0.0220(9) Uani 1 1 d . . .
C68 C 0.8569(3) -0.0908(3) 0.35387(15) 0.0239(9) Uani 1 1 d . . .
C69 C 0.8550(4) -0.1651(3) 0.33236(17) 0.0288(10) Uani 1 1 d . . .
H69 H 0.9070 -0.2304 0.3347 0.035 Uiso 1 1 calc R . .
C70 C 0.7737(4) -0.1382(4) 0.30771(17) 0.0314(11) Uani 1 1 d . . .
H70 H 0.7688 -0.1867 0.2930 0.038 Uiso 1 1 calc R . .
C71 C 0.6966(4) -0.0401(3) 0.30353(16) 0.0294(10) Uani 1 1 d . . .
H71 H 0.6420 -0.0241 0.2858 0.035 Uiso 1 1 calc R . .
C72 C 0.7002(3) 0.0323(3) 0.32501(15) 0.0249(9) Uani 1 1 d . . .
H72 H 0.6490 0.0980 0.3221 0.030 Uiso 1 1 calc R . .
C73 C 0.7808(3) 0.0063(3) 0.35094(15) 0.0218(9) Uani 1 1 d . . .
C74 C 1.0170(4) -0.1815(3) 0.39450(17) 0.0308(10) Uani 1 1 d . . .
H74A H 0.9996 -0.2394 0.3977 0.037 Uiso 1 1 calc R B 1
H74B H 1.0309 -0.1764 0.4252 0.037 Uiso 1 1 calc R B 1
C75A C 1.1179(3) -0.2001(4) 0.35950(17) 0.0273(17) Uani 0.761(10) 1 d PGU C 1
C76A C 1.1145(4) -0.1760(5) 0.31213(18) 0.0330(18) Uani 0.761(10) 1 d PGU C 1
H76A H 1.0505 -0.1464 0.2999 0.040 Uiso 0.761(10) 1 calc PR C 1
C77A C 1.2049(5) -0.1953(4) 0.28266(13) 0.041(2) Uani 0.761(10) 1 d PGU C 1
H77A H 1.2025 -0.1789 0.2503 0.049 Uiso 0.761(10) 1 calc PR C 1
C78A C 1.2985(4) -0.2387(4) 0.30056(16) 0.0355(18) Uani 0.761(10) 1 d PGU C 1
H78A H 1.3603 -0.2518 0.2804 0.043 Uiso 0.761(10) 1 calc PR C 1
C79A C 1.3019(3) -0.2627(5) 0.34792(16) 0.048(2) Uani 0.761(10) 1 d PGU C 1
H79A H 1.3660 -0.2923 0.3602 0.058 Uiso 0.761(10) 1 calc PR C 1
C80A C 1.2116(4) -0.2434(5) 0.37739(12) 0.0411(19) Uani 0.761(10) 1 d PGU C 1
H80A H 1.2139 -0.2598 0.4098 0.049 Uiso 0.761(10) 1 calc PR C 1
C75B C 1.0996(10) -0.2037(12) 0.3645(5) 0.021(4) Uani 0.239(10) 1 d PGU C 2
C76B C 1.1056(13) -0.1463(9) 0.3226(6) 0.024(4) Uani 0.239(10) 1 d PGU C 2
H76B H 1.0491 -0.0861 0.3149 0.029 Uiso 0.239(10) 1 calc PR C 2
C77B C 1.1943(15) -0.1769(12) 0.2919(5) 0.033(4) Uani 0.239(10) 1 d PGU C 2
H77B H 1.1984 -0.1376 0.2633 0.040 Uiso 0.239(10) 1 calc PR C 2
C78B C 1.2770(12) -0.2649(14) 0.3032(5) 0.045(6) Uani 0.239(10) 1 d PGU C 2
H78B H 1.3377 -0.2858 0.2822 0.054 Uiso 0.239(10) 1 calc PR C 2
C79B C 1.2710(12) -0.3223(13) 0.3451(6) 0.056(6) Uani 0.239(10) 1 d PGU C 2
H79B H 1.3275 -0.3825 0.3528 0.067 Uiso 0.239(10) 1 calc PR C 2
C80B C 1.1823(13) -0.2917(13) 0.3757(5) 0.042(5) Uani 0.239(10) 1 d PGU C 2
H80B H 1.1782 -0.3310 0.4044 0.051 Uiso 0.239(10) 1 calc PR C 2
C81 C 0.7087(3) -0.0329(3) 0.49250(15) 0.0237(9) Uani 1 1 d . . .
C82 C 0.6273(3) -0.0200(3) 0.46331(15) 0.0214(9) Uani 1 1 d . . .
C83 C 0.5906(3) -0.0923(3) 0.46530(15) 0.0229(9) Uani 1 1 d . . .
H83 H 0.6199 -0.1545 0.4834 0.028 Uiso 1 1 calc R . .
C84 C 0.5103(4) -0.0715(3) 0.44024(15) 0.0269(10) Uani 1 1 d . . .
H84 H 0.4834 -0.1194 0.4411 0.032 Uiso 1 1 calc R . .
C85 C 0.4693(4) 0.0197(3) 0.41383(15) 0.0250(9) Uani 1 1 d . . .
H85 H 0.4147 0.0350 0.3963 0.030 Uiso 1 1 calc R . .
C86 C 0.5100(3) 0.0885(3) 0.41363(14) 0.0207(9) Uani 1 1 d . . .
C87 C 0.4764(3) 0.1873(3) 0.38583(14) 0.0216(9) Uani 1 1 d . . .
C88 C 0.3924(4) 0.3217(3) 0.33976(17) 0.0302(10) Uani 1 1 d . . .
C89 C 0.3273(4) 0.3952(4) 0.3106(2) 0.0477(15) Uani 1 1 d . . .
H89 H 0.2663 0.3933 0.3044 0.057 Uiso 1 1 calc R . .
C90 C 0.3560(5) 0.4719(4) 0.2908(2) 0.0541(17) Uani 1 1 d . . .
H90 H 0.3125 0.5247 0.2711 0.065 Uiso 1 1 calc R . .
C91 C 0.4468(4) 0.4739(4) 0.2988(2) 0.0411(13) Uani 1 1 d . . .
H91 H 0.4636 0.5276 0.2844 0.049 Uiso 1 1 calc R . .
C92 C 0.5130(4) 0.3997(3) 0.32726(16) 0.0285(10) Uani 1 1 d . . .
H92 H 0.5750 0.4010 0.3324 0.034 Uiso 1 1 calc R . .
C93 C 0.4846(4) 0.3221(3) 0.34817(15) 0.0248(9) Uani 1 1 d . . .
C94 C 0.3001(4) 0.2093(4) 0.36852(17) 0.0307(10) Uani 1 1 d . . .
H94A H 0.2373 0.2710 0.3651 0.037 Uiso 1 1 calc R . .
H94B H 0.2923 0.1747 0.3998 0.037 Uiso 1 1 calc R . .
C95 C 0.3091(4) 0.1443(3) 0.33321(17) 0.0304(11) Uani 1 1 d . . .
C96 C 0.3798(4) 0.1305(4) 0.29402(17) 0.0344(11) Uani 1 1 d . . .
H96 H 0.4252 0.1627 0.2887 0.041 Uiso 1 1 calc R . .
C97 C 0.3851(4) 0.0699(4) 0.26240(19) 0.0402(13) Uani 1 1 d . . .
H97 H 0.4343 0.0602 0.2359 0.048 Uiso 1 1 calc R . .
C98 C 0.3188(4) 0.0244(4) 0.2699(2) 0.0470(15) Uani 1 1 d . . .
H98 H 0.3209 -0.0155 0.2480 0.056 Uiso 1 1 calc R . .
C99 C 0.2480(4) 0.0361(4) 0.3093(2) 0.0504(16) Uani 1 1 d . . .
H99 H 0.2037 0.0027 0.3147 0.061 Uiso 1 1 calc R . .
C100 C 0.2426(4) 0.0967(4) 0.3407(2) 0.0410(13) Uani 1 1 d . . .
H100 H 0.1938 0.1057 0.3673 0.049 Uiso 1 1 calc R . .
C101 C 0.4392(3) 0.3301(3) 0.49032(15) 0.0239(9) Uani 1 1 d . . .
C102 C 0.4628(3) 0.4164(3) 0.46444(14) 0.0214(9) Uani 1 1 d . . .
C103 C 0.3947(3) 0.5143(3) 0.46821(15) 0.0253(9) Uani 1 1 d . . .
H103 H 0.3291 0.5298 0.4854 0.030 Uiso 1 1 calc R . .
C104 C 0.4255(3) 0.5887(3) 0.44598(15) 0.0262(10) Uani 1 1 d . . .
H104 H 0.3809 0.6562 0.4479 0.031 Uiso 1 1 calc R . .
C105 C 0.5214(4) 0.5640(3) 0.42117(15) 0.0257(10) Uani 1 1 d . . .
H105 H 0.5431 0.6141 0.4057 0.031 Uiso 1 1 calc R . .
C106 C 0.5860(3) 0.4639(3) 0.41918(14) 0.0203(8) Uani 1 1 d . . .
C107 C 0.6898(3) 0.4261(3) 0.39401(14) 0.0197(8) Uani 1 1 d . . .
C108 C 0.8428(3) 0.4101(3) 0.35864(15) 0.0222(9) Uani 1 1 d . . .
C109 C 0.9331(4) 0.4200(4) 0.33850(16) 0.0300(10) Uani 1 1 d . . .
H109 H 0.9427 0.4784 0.3389 0.036 Uiso 1 1 calc R . .
C110 C 1.0072(4) 0.3405(4) 0.31810(17) 0.0333(11) Uani 1 1 d . . .
H110 H 1.0700 0.3440 0.3045 0.040 Uiso 1 1 calc R . .
C111 C 0.9933(4) 0.2544(4) 0.31671(16) 0.0315(11) Uani 1 1 d . . .
H111 H 1.0462 0.2019 0.3017 0.038 Uiso 1 1 calc R . .
C112 C 0.9039(3) 0.2443(3) 0.33687(15) 0.0250(9) Uani 1 1 d . . .
H112 H 0.8945 0.1860 0.3359 0.030 Uiso 1 1 calc R . .
C113 C 0.8276(3) 0.3237(3) 0.35881(14) 0.0214(9) Uani 1 1 d . . .
C114 C 0.7348(4) 0.5763(3) 0.38666(15) 0.0250(9) Uani 1 1 d . . .
H11A H 0.8014 0.5811 0.3842 0.030 Uiso 1 1 calc R . .
H11B H 0.6993 0.5912 0.4178 0.030 Uiso 1 1 calc R . .
C115 C 0.6716(3) 0.6519(3) 0.35123(16) 0.0242(9) Uani 1 1 d . . .
C116 C 0.6716(4) 0.6298(4) 0.30826(18) 0.0368(12) Uani 1 1 d . . .
H116 H 0.7133 0.5650 0.3004 0.044 Uiso 1 1 calc R . .
C117 C 0.6115(4) 0.7010(4) 0.27596(19) 0.0456(14) Uani 1 1 d . . .
H117 H 0.6130 0.6843 0.2464 0.055 Uiso 1 1 calc R . .
C118 C 0.5498(4) 0.7956(4) 0.28677(19) 0.0383(12) Uani 1 1 d . . .
H118 H 0.5082 0.8441 0.2651 0.046 Uiso 1 1 calc R . .
C119 C 0.5500(4) 0.8181(4) 0.3299(2) 0.0383(12) Uani 1 1 d . . .
H119 H 0.5076 0.8827 0.3378 0.046 Uiso 1 1 calc R . .
C120 C 0.6108(4) 0.7483(3) 0.36161(18) 0.0330(11) Uani 1 1 d . . .
H120 H 0.6113 0.7659 0.3907 0.040 Uiso 1 1 calc R . .
C121 C 0.5830(7) 0.0053(5) 0.0767(3) 0.080(3) Uani 1 1 d . . .
H12A H 0.6321 0.0290 0.0829 0.119 Uiso 1 1 calc R . .
H12B H 0.5451 0.0490 0.0513 0.119 Uiso 1 1 calc R . .
H12C H 0.6197 -0.0621 0.0682 0.119 Uiso 1 1 calc R . .
C122 C 0.5108(5) 0.0051(4) 0.1183(2) 0.0483(15) Uani 1 1 d . . .
N19 N 0.4575(4) 0.0042(4) 0.1509(2) 0.0567(14) Uani 1 1 d . . .
C123 C 1.0739(7) 0.6545(8) 0.2469(4) 0.121(4) Uani 1 1 d . . .
H12D H 1.1247 0.6169 0.2233 0.182 Uiso 1 1 calc R . .
H12E H 1.1028 0.6348 0.2764 0.182 Uiso 1 1 calc R . .
H12F H 1.0554 0.7254 0.2377 0.182 Uiso 1 1 calc R . .
C124 C 0.9823(5) 0.6341(4) 0.2519(2) 0.0481(15) Uani 1 1 d . . .
N20 N 0.9130(4) 0.6197(4) 0.25395(17) 0.0462(12) Uani 1 1 d . . .

loop_
_atom_site_aniso_label
_atom_site_aniso_U_11
_atom_site_aniso_U_22
_atom_site_aniso_U_33
_atom_site_aniso_U_23
_atom_site_aniso_U_13
_atom_site_aniso_U_12
La1 0.01716(13) 0.01289(11) 0.01787(12) -0.00410(9) -0.00119(9) -0.00197(9)
O1 0.0200(16) 0.0239(15) 0.0307(17) -0.0140(13) 0.0034(13) -0.0063(13)
O2 0.0196(16) 0.0252(16) 0.045(2) -0.0214(15) 0.0050(15) -0.0004(13)
O3 0.0273(17) 0.0191(15) 0.0290(17) -0.0064(13) -0.0100(14) -0.0021(13)
O4 0.0320(19) 0.0280(17) 0.047(2) 0.0002(15) -0.0240(17) -0.0087(15)
O5 0.0199(16) 0.0203(15) 0.0262(16) 0.0020(12) -0.0022(13) -0.0028(13)
O6 0.0303(18) 0.0230(16) 0.0388(19) 0.0084(14) -0.0059(15) -0.0138(14)
N1 0.0224(19) 0.0165(17) 0.0216(18) -0.0062(14) -0.0001(15) -0.0039(15)
N2 0.0204(19) 0.0185(17) 0.0263(19) -0.0059(15) 0.0045(15) -0.0055(15)
N3 0.0239(19) 0.0133(16) 0.0216(18) -0.0055(14) 0.0051(15) -0.0048(15)
N4 0.0132(17) 0.0171(16) 0.0163(17) -0.0025(13) 0.0000(13) -0.0016(14)
N5 0.024(2) 0.0195(17) 0.0218(18) -0.0027(14) -0.0053(15) -0.0078(15)
N6 0.0177(18) 0.0173(17) 0.0186(17) -0.0040(14) -0.0032(14) -0.0017(14)
N7 0.0204(18) 0.0164(16) 0.0155(17) -0.0042(13) -0.0020(14) -0.0058(14)
N8 0.0158(18) 0.0124(16) 0.0245(18) -0.0003(14) -0.0002(14) -0.0011(14)
N9 0.0155(17) 0.0182(17) 0.0205(18) -0.0027(14) 0.0007(14) -0.0047(14)
C1 0.015(2) 0.026(2) 0.021(2) -0.0080(17) -0.0043(17) -0.0007(17)
C2 0.019(2) 0.017(2) 0.025(2) -0.0092(17) -0.0044(18) 0.0012(17)
C3 0.027(2) 0.019(2) 0.032(2) -0.0097(18) -0.003(2) -0.0039(18)
C4 0.038(3) 0.021(2) 0.036(3) -0.011(2) 0.000(2) -0.014(2)
C5 0.027(2) 0.026(2) 0.030(2) -0.0092(19) 0.006(2) -0.012(2)
C6 0.019(2) 0.0153(19) 0.022(2) -0.0041(16) -0.0037(17) -0.0009(16)
C7 0.024(2) 0.0151(19) 0.019(2) -0.0036(16) 0.0031(17) -0.0061(17)
C8 0.025(2) 0.0154(19) 0.023(2) -0.0048(16) 0.0020(18) -0.0031(17)
C9 0.027(3) 0.025(2) 0.032(3) -0.008(2) 0.003(2) -0.002(2)
C10 0.039(3) 0.026(2) 0.033(3) -0.015(2) 0.011(2) -0.003(2)
C11 0.038(3) 0.019(2) 0.028(2) -0.0089(18) 0.003(2) -0.008(2)
C12 0.032(3) 0.021(2) 0.025(2) -0.0078(18) 0.0055(19) -0.0118(19)
C13 0.028(2) 0.0152(19) 0.018(2) -0.0030(16) 0.0036(18) -0.0057(18)
C14 0.025(2) 0.025(2) 0.026(2) -0.0060(18) 0.0017(19) -0.0092(19)
C15 0.014(2) 0.020(2) 0.029(2) -0.0114(18) 0.0071(17) -0.0026(17)
C16 0.026(2) 0.025(2) 0.028(2) -0.0105(19) 0.0046(19) -0.0110(19)
C17 0.031(3) 0.020(2) 0.028(2) -0.0071(18) 0.002(2) -0.0013(19)
C18 0.025(3) 0.020(2) 0.049(3) -0.003(2) 0.008(2) -0.0061(19)
C19 0.028(3) 0.032(3) 0.066(4) -0.005(3) -0.002(3) -0.017(2)
C20 0.020(2) 0.033(3) 0.047(3) -0.006(2) -0.006(2) -0.009(2)
C21 0.022(2) 0.023(2) 0.022(2) 0.0002(17) -0.0065(18) -0.0106(18)
C22 0.017(2) 0.020(2) 0.017(2) -0.0002(16) -0.0005(16) -0.0074(17)
C23 0.018(2) 0.022(2) 0.024(2) 0.0021(17) -0.0049(18) -0.0046(18)
C24 0.024(2) 0.015(2) 0.022(2) -0.0019(16) -0.0017(18) 0.0006(17)
C25 0.026(2) 0.0156(19) 0.022(2) -0.0039(16) -0.0032(18) -0.0049(17)
C26 0.017(2) 0.0168(19) 0.0171(19) -0.0009(15) -0.0020(16) -0.0042(16)
C27 0.020(2) 0.0172(19) 0.018(2) -0.0060(16) -0.0018(17) -0.0031(17)
C28 0.017(2) 0.028(2) 0.020(2) -0.0057(17) -0.0039(17) -0.0045(18)
C29 0.032(3) 0.043(3) 0.026(2) -0.004(2) -0.006(2) -0.020(2)
C30 0.018(2) 0.054(3) 0.028(3) -0.004(2) -0.009(2) -0.009(2)
C31 0.023(2) 0.035(3) 0.026(2) -0.005(2) -0.007(2) 0.003(2)
C32 0.026(2) 0.025(2) 0.020(2) -0.0055(18) -0.0031(18) -0.0006(19)
C33 0.017(2) 0.025(2) 0.018(2) -0.0076(17) -0.0009(17) -0.0024(17)
C34A 0.023(11) 0.028(9) 0.024(10) 0.005(8) -0.009(8) -0.023(7)
C35A 0.042(8) 0.026(8) 0.036(8) -0.004(7) -0.013(8) -0.009(7)
C36A 0.059(11) 0.042(10) 0.040(9) -0.015(8) -0.014(9) 0.002(9)
C37A 0.050(12) 0.054(11) 0.038(10) -0.026(9) -0.021(10) 0.004(10)
C38A 0.048(10) 0.046(10) 0.040(10) -0.021(9) -0.017(9) 0.005(9)
C39A 0.036(9) 0.021(9) 0.052(10) -0.013(9) -0.015(9) -0.009(8)
C40A 0.037(8) 0.026(8) 0.044(9) -0.004(8) -0.018(8) -0.013(7)
C34B 0.030(5) 0.022(3) 0.031(4) 0.000(2) -0.005(3) -0.014(3)
C35B 0.032(3) 0.019(3) 0.031(3) -0.008(2) -0.014(3) -0.009(2)
C36B 0.076(6) 0.024(3) 0.029(3) -0.002(3) -0.002(4) 0.017(4)
C37B 0.079(6) 0.057(5) 0.035(4) -0.005(4) 0.003(4) 0.021(4)
C38B 0.043(4) 0.038(4) 0.045(5) -0.024(4) -0.015(4) 0.005(3)
C39B 0.048(4) 0.020(3) 0.068(5) -0.016(3) -0.013(4) -0.005(3)
C40B 0.045(4) 0.020(3) 0.067(5) -0.004(3) -0.006(4) -0.013(3)
C41 0.026(2) 0.016(2) 0.023(2) -0.0042(17) -0.0037(18) -0.0069(18)
C42 0.020(2) 0.018(2) 0.019(2) -0.0036(16) -0.0031(17) -0.0059(17)
C43 0.024(2) 0.023(2) 0.025(2) -0.0009(17) -0.0049(18) -0.0123(18)
C44 0.017(2) 0.026(2) 0.028(2) -0.0026(18) -0.0052(18) -0.0071(18)
C45 0.019(2) 0.017(2) 0.023(2) 0.0008(16) -0.0050(17) -0.0040(17)
C46 0.022(2) 0.0126(18) 0.019(2) -0.0042(15) -0.0011(17) -0.0044(16)
C47 0.017(2) 0.0151(19) 0.020(2) -0.0024(16) -0.0026(16) -0.0015(16)
C48 0.020(2) 0.018(2) 0.024(2) -0.0021(17) -0.0015(18) -0.0046(17)
C49 0.020(2) 0.018(2) 0.038(3) 0.0051(19) -0.004(2) -0.0047(18)
C50 0.025(3) 0.029(2) 0.045(3) 0.011(2) -0.002(2) -0.012(2)
C51 0.024(3) 0.035(3) 0.034(3) 0.006(2) 0.003(2) -0.009(2)
C52 0.021(2) 0.024(2) 0.027(2) 0.0040(18) -0.0002(19) -0.0011(18)
C53 0.021(2) 0.018(2) 0.020(2) 0.0000(16) -0.0016(17) -0.0039(17)
C54 0.014(2) 0.0155(19) 0.031(2) -0.0029(17) 0.0012(18) -0.0013(16)
C55 0.018(2) 0.0128(19) 0.032(2) 0.0007(17) -0.0013(18) -0.0048(16)
C56 0.024(2) 0.024(2) 0.036(3) 0.0015(19) -0.002(2) -0.0092(19)
C57 0.037(3) 0.037(3) 0.029(3) 0.002(2) -0.005(2) -0.020(2)
C58 0.031(3) 0.029(2) 0.039(3) 0.009(2) -0.014(2) -0.014(2)
C59 0.024(3) 0.023(2) 0.047(3) 0.003(2) -0.011(2) -0.003(2)
C60 0.025(2) 0.018(2) 0.037(3) -0.0020(19) -0.004(2) 0.0004(19)
La2 0.01954(13) 0.01701(12) 0.01826(12) -0.00107(9) -0.00159(10) -0.00656(10)
O7 0.0251(17) 0.0287(17) 0.0261(17) -0.0077(13) -0.0039(14) -0.0059(14)
O8 0.037(2) 0.048(2) 0.052(2) -0.0254(19) -0.0078(18) -0.0181(18)
O9 0.0291(18) 0.0234(16) 0.0309(17) 0.0053(13) -0.0111(14) -0.0137(14)
O10 0.033(2) 0.0237(17) 0.059(2) 0.0124(16) -0.0225(18) -0.0120(15)
O11 0.0291(18) 0.0225(16) 0.0274(17) -0.0020(13) 0.0043(14) -0.0101(14)
O12 0.0252(18) 0.0323(18) 0.040(2) -0.0113(15) 0.0120(15) -0.0144(15)
N10 0.0210(19) 0.0214(18) 0.0169(17) -0.0014(14) -0.0032(14) -0.0068(15)
N11 0.024(2) 0.0173(17) 0.028(2) -0.0043(15) -0.0082(16) -0.0038(15)
N12 0.0165(18) 0.0208(17) 0.0222(18) -0.0035(14) -0.0033(14) -0.0053(15)
N13 0.0225(19) 0.0178(17) 0.0188(17) -0.0030(14) 0.0007(15) -0.0085(15)
N14 0.020(2) 0.031(2) 0.031(2) 0.0038(16) -0.0085(16) -0.0116(17)
N15 0.0235(19) 0.0188(17) 0.0184(18) -0.0009(14) -0.0012(15) -0.0063(15)
N16 0.0202(19) 0.0176(17) 0.0185(17) -0.0001(14) -0.0022(14) -0.0062(15)
N17 0.0202(19) 0.0201(17) 0.0237(19) -0.0025(14) -0.0002(15) -0.0081(15)
N18 0.0179(18) 0.0166(17) 0.0215(18) -0.0013(14) 0.0012(14) -0.0037(14)
C61 0.034(3) 0.030(2) 0.022(2) -0.0023(18) -0.007(2) -0.014(2)
C62 0.027(2) 0.025(2) 0.022(2) -0.0021(17) -0.0036(18) -0.0131(19)
C63 0.025(2) 0.039(3) 0.026(2) -0.008(2) -0.0017(19) -0.017(2)
C64 0.022(2) 0.047(3) 0.028(2) -0.009(2) 0.002(2) -0.015(2)
C65 0.022(2) 0.034(3) 0.028(2) -0.006(2) -0.0015(19) -0.010(2)
C66 0.021(2) 0.023(2) 0.021(2) -0.0038(17) -0.0005(17) -0.0068(18)
C67 0.021(2) 0.021(2) 0.021(2) -0.0050(17) -0.0026(17) -0.0048(18)
C68 0.026(2) 0.021(2) 0.022(2) -0.0020(17) -0.0044(18) -0.0073(18)
C69 0.029(3) 0.021(2) 0.037(3) -0.0079(19) -0.003(2) -0.0089(19)
C70 0.033(3) 0.034(3) 0.033(3) -0.012(2) -0.002(2) -0.018(2)
C71 0.029(3) 0.034(3) 0.027(2) -0.008(2) -0.005(2) -0.012(2)
C72 0.018(2) 0.025(2) 0.026(2) -0.0082(18) 0.0002(18) -0.0030(18)
C73 0.018(2) 0.023(2) 0.023(2) -0.0057(17) -0.0010(17) -0.0073(18)
C74 0.031(3) 0.021(2) 0.036(3) -0.0008(19) -0.011(2) -0.005(2)
C75A 0.026(3) 0.019(3) 0.031(4) -0.007(3) -0.004(3) -0.001(3)
C76A 0.027(3) 0.037(4) 0.031(4) -0.002(3) -0.005(3) -0.009(3)
C77A 0.037(4) 0.048(4) 0.033(4) -0.003(3) -0.003(3) -0.014(4)
C78A 0.025(3) 0.041(4) 0.035(4) -0.008(3) 0.000(3) -0.007(3)
C79A 0.026(4) 0.054(5) 0.040(4) -0.010(3) -0.003(3) 0.008(3)
C80A 0.026(3) 0.049(4) 0.027(3) -0.004(3) -0.008(3) 0.005(3)
C75B 0.019(7) 0.019(7) 0.023(7) -0.007(6) -0.009(6) -0.002(6)
C76B 0.026(7) 0.025(7) 0.026(8) -0.017(6) -0.003(6) -0.010(6)
C77B 0.031(8) 0.046(8) 0.023(7) -0.012(7) -0.001(7) -0.014(7)
C78B 0.030(8) 0.047(8) 0.036(8) -0.010(7) 0.006(7) 0.004(8)
C79B 0.037(9) 0.049(9) 0.037(8) -0.003(8) -0.002(8) 0.022(8)
C80B 0.037(8) 0.033(8) 0.030(8) 0.004(7) -0.001(7) 0.006(7)
C81 0.018(2) 0.022(2) 0.027(2) -0.0010(18) -0.0012(18) -0.0071(18)
C82 0.016(2) 0.021(2) 0.023(2) -0.0058(17) 0.0037(17) -0.0052(17)
C83 0.025(2) 0.017(2) 0.023(2) -0.0024(16) 0.0027(18) -0.0067(18)
C84 0.036(3) 0.028(2) 0.021(2) -0.0059(18) 0.003(2) -0.018(2)
C85 0.029(2) 0.029(2) 0.020(2) -0.0025(18) -0.0033(18) -0.014(2)
C86 0.019(2) 0.021(2) 0.018(2) -0.0049(16) 0.0016(17) -0.0057(17)
C87 0.021(2) 0.023(2) 0.020(2) -0.0052(17) 0.0008(17) -0.0071(18)
C88 0.027(3) 0.028(2) 0.034(3) 0.003(2) -0.005(2) -0.012(2)
C89 0.033(3) 0.047(3) 0.064(4) 0.021(3) -0.025(3) -0.021(3)
C90 0.040(3) 0.045(3) 0.072(4) 0.030(3) -0.031(3) -0.018(3)
C91 0.040(3) 0.031(3) 0.050(3) 0.017(2) -0.019(3) -0.016(2)
C92 0.028(3) 0.026(2) 0.030(2) 0.0031(19) -0.009(2) -0.010(2)
C93 0.026(2) 0.025(2) 0.022(2) 0.0008(18) -0.0037(18) -0.0100(19)
C94 0.021(2) 0.038(3) 0.035(3) 0.004(2) -0.007(2) -0.015(2)
C95 0.023(2) 0.027(2) 0.039(3) 0.008(2) -0.016(2) -0.008(2)
C96 0.033(3) 0.035(3) 0.036(3) 0.007(2) -0.010(2) -0.017(2)
C97 0.041(3) 0.034(3) 0.038(3) 0.002(2) -0.016(2) -0.006(2)
C98 0.041(3) 0.030(3) 0.065(4) -0.008(3) -0.029(3) 0.001(2)
C99 0.027(3) 0.041(3) 0.090(5) -0.009(3) -0.019(3) -0.016(3)
C100 0.024(3) 0.037(3) 0.063(4) 0.000(3) -0.008(3) -0.015(2)
C101 0.028(2) 0.027(2) 0.020(2) -0.0084(18) 0.0023(18) -0.013(2)
C102 0.022(2) 0.023(2) 0.018(2) -0.0043(17) -0.0010(17) -0.0080(18)
C103 0.022(2) 0.028(2) 0.023(2) -0.0056(18) -0.0009(18) -0.0069(19)
C104 0.023(2) 0.020(2) 0.026(2) -0.0024(18) -0.0005(19) -0.0006(18)
C105 0.028(2) 0.020(2) 0.022(2) -0.0007(17) 0.0022(19) -0.0060(19)
C106 0.019(2) 0.019(2) 0.020(2) -0.0033(16) -0.0002(17) -0.0052(17)
C107 0.021(2) 0.0179(19) 0.018(2) 0.0000(16) -0.0022(17) -0.0061(17)
C108 0.018(2) 0.025(2) 0.021(2) -0.0014(17) -0.0022(17) -0.0064(18)
C109 0.027(3) 0.034(3) 0.030(3) -0.003(2) -0.004(2) -0.013(2)
C110 0.020(2) 0.043(3) 0.033(3) -0.002(2) 0.000(2) -0.012(2)
C111 0.020(2) 0.032(3) 0.030(3) -0.005(2) 0.003(2) -0.001(2)
C112 0.023(2) 0.022(2) 0.023(2) -0.0006(17) -0.0002(18) -0.0040(18)
C113 0.020(2) 0.020(2) 0.017(2) 0.0011(16) -0.0031(17) -0.0030(17)
C114 0.029(2) 0.024(2) 0.025(2) -0.0074(18) 0.0033(19) -0.0140(19)
C115 0.023(2) 0.021(2) 0.029(2) -0.0022(18) 0.0017(19) -0.0105(18)
C116 0.036(3) 0.023(2) 0.035(3) -0.008(2) -0.001(2) 0.004(2)
C117 0.047(3) 0.040(3) 0.030(3) -0.005(2) -0.008(2) 0.003(3)
C118 0.029(3) 0.028(3) 0.042(3) 0.006(2) 0.000(2) -0.002(2)
C119 0.033(3) 0.022(2) 0.056(3) -0.007(2) 0.001(3) -0.009(2)
C120 0.038(3) 0.021(2) 0.042(3) -0.009(2) -0.002(2) -0.014(2)
C121 0.127(7) 0.051(4) 0.059(5) -0.014(3) 0.022(5) -0.044(5)
C122 0.063(4) 0.021(3) 0.062(4) -0.008(3) -0.013(3) -0.015(3)
N19 0.059(4) 0.039(3) 0.070(4) -0.018(3) 0.000(3) -0.016(3)
C123 0.062(6) 0.122(8) 0.199(12) -0.003(8) -0.021(7) -0.060(6)
C124 0.037(3) 0.034(3) 0.068(4) -0.011(3) 0.002(3) -0.010(3)
N20 0.047(3) 0.048(3) 0.048(3) -0.005(2) -0.007(2) -0.022(2)

loop_
_atom_type_symbol
_atom_type_description
_atom_type_scat_dispersion_real
_atom_type_scat_dispersion_imag
_atom_type_scat_source
C C 0.0033 0.0016 'International Tables Vol C Tables 4.2.6.8 and 6.1.1.4'
H H 0.0000 0.0000 'International Tables Vol C Tables 4.2.6.8 and 6.1.1.4'
N N 0.0061 0.0033 'International Tables Vol C Tables 4.2.6.8 and 6.1.1.4'
O O 0.0106 0.0060 'International Tables Vol C Tables 4.2.6.8 and 6.1.1.4'
La La -0.2871 2.4523 'International Tables Vol C Tables 4.2.6.8 and 6.1.1.4'

loop_
_geom_angle_atom_site_label_1
_geom_angle_atom_site_label_2
_geom_angle_atom_site_label_3
_geom_angle
O3 La1 O1 84.92(10)
O3 La1 O5 87.74(10)
O1 La1 O5 84.74(10)
O3 La1 N7 140.43(10)
O1 La1 N7 68.94(10)
O5 La1 N7 61.57(10)
O3 La1 N1 73.29(10)
O1 La1 N1 61.56(10)
O5 La1 N1 142.07(10)
N7 La1 N1 115.12(10)
O3 La1 N4 61.77(10)
O1 La1 N4 139.16(10)
O5 La1 N4 71.84(10)
N7 La1 N4 122.46(10)
N1 La1 N4 122.37(10)
O3 La1 N3 77.63(11)
O1 La1 N3 122.07(10)
O5 La1 N3 147.40(10)
N7 La1 N3 141.39(10)
N1 La1 N3 60.54(10)
N4 La1 N3 75.57(10)
O3 La1 N6 121.99(10)
O1 La1 N6 146.28(10)
O5 La1 N6 77.19(10)
N7 La1 N6 77.42(10)
N1 La1 N6 140.70(10)
N4 La1 N6 60.28(10)
N3 La1 N6 86.06(10)
O3 La1 N9 146.00(10)
O1 La1 N9 81.34(10)
O5 La1 N9 121.49(10)
N7 La1 N9 60.36(10)
N1 La1 N9 72.80(10)
N4 La1 N9 139.44(10)
N3 La1 N9 83.64(10)
N6 La1 N9 84.19(10)
C1 O1 La1 128.1(3)
C21 O3 La1 128.7(3)
C41 O5 La1 129.0(3)
C6 N1 C2 118.6(4)
C6 N1 La1 124.1(3)
C2 N1 La1 117.2(3)
C7 N2 C8 106.5(3)
C7 N2 C14 130.0(4)
C8 N2 C14 123.5(4)
C7 N3 C13 105.2(3)
C7 N3 La1 117.0(3)
C13 N3 La1 132.1(3)
C22 N4 C26 119.0(3)
C22 N4 La1 117.2(3)
C26 N4 La1 123.8(3)
C27 N5 C28 106.6(3)
C27 N5 C34B 131.0(5)
C28 N5 C34B 122.3(5)
C27 N5 C34A 123.7(18)
C28 N5 C34A 126.7(19)
C27 N6 C33 104.9(3)
C27 N6 La1 116.3(3)
C33 N6 La1 129.5(3)
C42 N7 C46 119.1(4)
C42 N7 La1 118.0(3)
C46 N7 La1 122.9(3)
C47 N8 C48 106.5(3)
C47 N8 C54 130.0(4)
C48 N8 C54 123.4(3)
C47 N9 C53 105.0(3)
C47 N9 La1 113.8(3)
C53 N9 La1 131.1(3)
O2 C1 O1 125.7(4)
O2 C1 C2 118.2(4)
O1 C1 C2 116.1(4)
N1 C2 C3 122.4(4)
N1 C2 C1 114.7(4)
C3 C2 C1 122.8(4)
C4 C3 C2 119.1(4)
C4 C3 H3 120.5
C2 C3 H3 120.5
C3 C4 C5 119.3(4)
C3 C4 H4 120.3
C5 C4 H4 120.3
C4 C5 C6 118.5(4)
C4 C5 H5 120.7
C6 C5 H5 120.7
N1 C6 C5 122.0(4)
N1 C6 C7 113.1(4)
C5 C6 C7 124.8(4)
N3 C7 N2 112.6(3)
N3 C7 C6 121.2(4)
N2 C7 C6 126.2(4)
C13 C8 N2 106.0(4)
C13 C8 C9 123.2(4)
N2 C8 C9 130.8(4)
C10 C9 C8 115.6(5)
C10 C9 H9 122.2
C8 C9 H9 122.2
C9 C10 C11 122.2(4)
C9 C10 H10 118.9
C11 C10 H10 118.9
C12 C11 C10 121.5(4)
C12 C11 H11 119.3
C10 C11 H11 119.3
C11 C12 C13 117.5(4)
C11 C12 H12 121.2
C13 C12 H12 121.2
N3 C13 C8 109.7(4)
N3 C13 C12 130.4(4)
C8 C13 C12 119.9(4)
N2 C14 C15 113.5(4)
N2 C14 H14A 108.9
C15 C14 H14A 108.9
N2 C14 H14B 108.9
C15 C14 H14B 108.9
H14A C14 H14B 107.7
C16 C15 C20 119.6(4)
C16 C15 C14 122.9(4)
C20 C15 C14 117.5(4)
C15 C16 C17 120.3(4)
C15 C16 H16 119.9
C17 C16 H16 119.9
C18 C17 C16 119.9(5)
C18 C17 H17 120.1
C16 C17 H17 120.1
C19 C18 C17 119.7(5)
C19 C18 H18 120.2
C17 C18 H18 120.2
C20 C19 C18 120.2(5)
C20 C19 H19 119.9
C18 C19 H19 119.9
C19 C20 C15 120.4(5)
C19 C20 H20 119.8
C15 C20 H20 119.8
O4 C21 O3 126.3(4)
O4 C21 C22 117.8(4)
O3 C21 C22 116.0(4)
N4 C22 C23 122.4(4)
N4 C22 C21 115.0(3)
C23 C22 C21 122.5(4)
C24 C23 C22 118.8(4)
C24 C23 H23 120.6
C22 C23 H23 120.6
C23 C24 C25 119.1(4)
C23 C24 H24 120.4
C25 C24 H24 120.4
C26 C25 C24 119.2(4)
C26 C25 H25 120.4
C24 C25 H25 120.4
N4 C26 C25 121.5(4)
N4 C26 C27 112.7(3)
C25 C26 C27 125.8(4)
N6 C27 N5 113.0(4)
N6 C27 C26 120.6(4)
N5 C27 C26 126.5(4)
N5 C28 C33 105.9(4)
N5 C28 C29 131.6(4)
C33 C28 C29 122.4(4)
C30 C29 C28 116.3(4)
C30 C29 H29 121.8
C28 C29 H29 121.8
C29 C30 C31 121.7(4)
C29 C30 H30 119.1
C31 C30 H30 119.1
C32 C31 C30 121.7(4)
C32 C31 H31 119.2
C30 C31 H31 119.2
C31 C32 C33 117.6(4)
C31 C32 H32 121.2
C33 C32 H32 121.2
N6 C33 C28 109.6(4)
N6 C33 C32 130.3(4)
C28 C33 C32 120.1(4)
N5 C34A C35A 115.5(16)
N5 C34A H34A 108.4
C35A C34A H34A 108.4
N5 C34A H34B 108.4
C35A C34A H34B 108.4
H34A C34A H34B 107.5
C36A C35A C40A 120.0
C36A C35A C34A 127.8(8)
C40A C35A C34A 112.2(8)
C35A C36A C37A 120.0
C35A C36A H36A 120.0
C37A C36A H36A 120.0
C38A C37A C36A 120.0
C38A C37A H37A 120.0
C36A C37A H37A 120.0
C37A C38A C39A 120.0
C37A C38A H38A 120.0
C39A C38A H38A 120.0
C40A C39A C38A 120.0
C40A C39A H39A 120.0
C38A C39A H39A 120.0
C39A C40A C35A 120.0
C39A C40A H40A 120.0
C35A C40A H40A 120.0
N5 C34B C35B 109.9(5)
N5 C34B H34C 109.7
C35B C34B H34C 109.7
N5 C34B H34D 109.7
C35B C34B H34D 109.7
H34C C34B H34D 108.2
C36B C35B C40B 120.0
C36B C35B C34B 122.5(4)
C40B C35B C34B 117.4(4)
C37B C36B C35B 120.0
C37B C36B H36B 120.0
C35B C36B H36B 120.0
C38B C37B C36B 120.0
C38B C37B H37B 120.0
C36B C37B H37B 120.0
C37B C38B C39B 120.0
C37B C38B H38B 120.0
C39B C38B H38B 120.0
C40B C39B C38B 120.0
C40B C39B H39B 120.0
C38B C39B H39B 120.0
C39B C40B C35B 120.0
C39B C40B H40B 120.0
C35B C40B H40B 120.0
O6 C41 O5 126.0(4)
O6 C41 C42 118.2(4)
O5 C41 C42 115.8(4)
N7 C42 C43 122.4(4)
N7 C42 C41 115.2(4)
C43 C42 C41 122.3(4)
C44 C43 C42 118.2(4)
C44 C43 H43 120.9
C42 C43 H43 120.9
C45 C44 C43 119.9(4)
C45 C44 H44 120.0
C43 C44 H44 120.0
C44 C45 C46 119.0(4)
C44 C45 H45 120.5
C46 C45 H45 120.5
N7 C46 C45 121.3(4)
N7 C46 C47 113.0(4)
C45 C46 C47 125.6(4)
N9 C47 N8 112.7(4)
N9 C47 C46 121.2(3)
N8 C47 C46 126.0(4)
N8 C48 C53 106.2(4)
N8 C48 C49 131.0(4)
C53 C48 C49 122.8(4)
C50 C49 C48 116.5(4)
C50 C49 H49 121.7
C48 C49 H49 121.7
C49 C50 C51 121.6(4)
C49 C50 H50 119.2
C51 C50 H50 119.2
C52 C51 C50 121.7(4)
C52 C51 H51 119.2
C50 C51 H51 119.2
C51 C52 C53 117.5(4)
C51 C52 H52 121.2
C53 C52 H52 121.2
C48 C53 N9 109.7(4)
C48 C53 C52 119.9(4)
N9 C53 C52 130.4(4)
N8 C54 C55 114.0(4)
N8 C54 H54A 108.7
C55 C54 H54A 108.7
N8 C54 H54B 108.7
C55 C54 H54B 108.7
H54A C54 H54B 107.6
C56 C55 C60 118.5(4)
C56 C55 C54 122.5(4)
C60 C55 C54 119.0(4)
C57 C56 C55 121.0(5)
C57 C56 H56 119.5
C55 C56 H56 119.5
C58 C57 C56 120.3(5)
C58 C57 H57 119.8
C56 C57 H57 119.8
C59 C58 C57 119.0(5)
C59 C58 H58 120.5
C57 C58 H58 120.5
C58 C59 C60 121.2(5)
C58 C59 H59 119.4
C60 C59 H59 119.4
C59 C60 C55 120.0(5)
C59 C60 H60 120.0
C55 C60 H60 120.0
O9 La2 O7 85.83(10)
O9 La2 O11 84.32(11)
O7 La2 O11 88.48(11)
O9 La2 N10 69.54(10)
O7 La2 N10 61.84(10)
O11 La2 N10 140.86(11)
O9 La2 N13 61.59(10)
O7 La2 N13 142.32(10)
O11 La2 N13 71.00(10)
N10 La2 N13 116.63(10)
O9 La2 N16 138.63(11)
O7 La2 N16 71.53(10)
O11 La2 N16 61.56(10)
N10 La2 N16 123.02(10)
N13 La2 N16 120.25(11)
O9 La2 N15 121.73(10)
O7 La2 N15 147.51(10)
O11 La2 N15 78.55(11)
N10 La2 N15 139.95(10)
N13 La2 N15 60.16(10)
N16 La2 N15 76.11(10)
O9 La2 N18 146.59(10)
O7 La2 N18 75.11(11)
O11 La2 N18 121.56(10)
N10 La2 N18 77.26(10)
N13 La2 N18 142.55(10)
N16 La2 N18 60.02(10)
N15 La2 N18 86.46(10)
O9 La2 N12 80.44(11)
O7 La2 N12 121.69(10)
O11 La2 N12 144.66(10)
N10 La2 N12 60.22(10)
N13 La2 N12 73.70(10)
N16 La2 N12 140.92(10)
N15 La2 N12 82.72(10)
N18 La2 N12 86.51(10)
C61 O7 La2 128.2(3)
C81 O9 La2 128.8(3)
C101 O11 La2 128.7(3)
C62 N10 C66 119.0(4)
C62 N10 La2 118.1(3)
C66 N10 La2 122.8(3)
C67 N11 C68 106.2(3)
C67 N11 C74 129.9(4)
C68 N11 C74 123.7(4)
C67 N12 C73 104.8(3)
C67 N12 La2 112.4(3)
C73 N12 La2 129.8(3)
C86 N13 C82 118.9(4)
C86 N13 La2 123.9(3)
C82 N13 La2 117.3(3)
C87 N14 C88 106.9(4)
C87 N14 C94 129.2(4)
C88 N14 C94 123.7(4)
C87 N15 C93 104.9(4)
C87 N15 La2 118.0(3)
C93 N15 La2 133.0(3)
C102 N16 C106 118.9(4)
C102 N16 La2 117.5(3)
C106 N16 La2 123.6(3)
C107 N17 C108 107.1(3)
C107 N17 C114 129.5(4)
C108 N17 C114 123.4(4)
C107 N18 C113 105.3(3)
C107 N18 La2 116.3(3)
C113 N18 La2 129.3(3)
O8 C61 O7 126.0(5)
O8 C61 C62 118.0(4)
O7 C61 C62 116.0(4)
N10 C62 C63 122.3(4)
N10 C62 C61 114.7(4)
C63 C62 C61 123.0(4)
C64 C63 C62 118.9(4)
C64 C63 H63 120.5
C62 C63 H63 120.5
C63 C64 C65 119.6(4)
C63 C64 H64 120.2
C65 C64 H64 120.2
C64 C65 C66 118.5(4)
C64 C65 H65 120.7
C66 C65 H65 120.7
N10 C66 C65 121.6(4)
N10 C66 C67 113.3(4)
C65 C66 C67 125.1(4)
N12 C67 N11 113.3(4)
N12 C67 C66 121.0(4)
N11 C67 C66 125.7(4)
N11 C68 C69 131.2(4)
N11 C68 C73 106.0(4)
C69 C68 C73 122.9(4)
C70 C69 C68 116.2(4)
C70 C69 H69 121.9
C68 C69 H69 121.9
C69 C70 C71 122.1(4)
C69 C70 H70 119.0
C71 C70 H70 119.0
C72 C71 C70 120.7(4)
C72 C71 H71 119.6
C70 C71 H71 119.6
C71 C72 C73 118.2(4)
C71 C72 H72 120.9
C73 C72 H72 120.9
C72 C73 N12 130.4(4)
C72 C73 C68 119.9(4)
N12 C73 C68 109.7(4)
C75B C74 N11 115.4(8)
N11 C74 C75A 113.7(4)
C75B C74 H74A 103.7
N11 C74 H74A 108.8
C75A C74 H74A 108.8
C75B C74 H74B 112.0
N11 C74 H74B 108.8
C75A C74 H74B 108.8
H74A C74 H74B 107.7
C76A C75A C80A 120.0
C76A C75A C74 121.9(3)
C80A C75A C74 118.1(3)
C77A C76A C75A 120.0
C77A C76A H76A 120.0
C75A C76A H76A 120.0
C78A C77A C76A 120.0
C78A C77A H77A 120.0
C76A C77A H77A 120.0
C77A C78A C79A 120.0
C77A C78A H78A 120.0
C79A C78A H78A 120.0
C80A C79A C78A 120.0
C80A C79A H79A 120.0
C78A C79A H79A 120.0
C79A C80A C75A 120.0
C79A C80A H80A 120.0
C75A C80A H80A 120.0
C74 C75B C76B 123.5(11)
C74 C75B C80B 116.4(11)
C76B C75B C80B 120.0
C75B C76B C77B 120.0
C75B C76B H76B 120.0
C77B C76B H76B 120.0
C78B C77B C76B 120.0
C78B C77B H77B 120.0
C76B C77B H77B 120.0
C79B C78B C77B 120.0
C79B C78B H78B 120.0
C77B C78B H78B 120.0
C78B C79B C80B 120.0
C78B C79B H79B 120.0
C80B C79B H79B 120.0
C79B C80B C75B 120.0
C79B C80B H80B 120.0
C75B C80B H80B 120.0
O10 C81 O9 125.2(4)
O10 C81 C82 119.1(4)
O9 C81 C82 115.7(4)
N13 C82 C83 122.4(4)
N13 C82 C81 115.4(4)
C83 C82 C81 122.1(4)
C84 C83 C82 118.5(4)
C84 C83 H83 120.8
C82 C83 H83 120.8
C83 C84 C85 119.6(4)
C83 C84 H84 120.2
C85 C84 H84 120.2
C84 C85 C86 118.7(4)
C84 C85 H85 120.7
C86 C85 H85 120.7
N13 C86 C85 122.0(4)
N13 C86 C87 113.4(4)
C85 C86 C87 124.5(4)
N15 C87 N14 112.7(4)
N15 C87 C86 120.5(4)
N14 C87 C86 126.7(4)
C89 C88 N14 131.9(5)
C89 C88 C93 122.4(4)
N14 C88 C93 105.6(4)
C88 C89 C90 116.4(5)
C88 C89 H89 121.8
C90 C89 H89 121.8
C89 C90 C91 122.0(5)
C89 C90 H90 119.0
C91 C90 H90 119.0
C92 C91 C90 121.7(5)
C92 C91 H91 119.1
C90 C91 H91 119.1
C91 C92 C93 117.2(4)
C91 C92 H92 121.4
C93 C92 H92 121.4
N15 C93 C92 129.9(4)
N15 C93 C88 109.8(4)
C92 C93 C88 120.3(4)
N14 C94 C95 113.8(4)
N14 C94 H94A 108.8
C95 C94 H94A 108.8
N14 C94 H94B 108.8
C95 C94 H94B 108.8
H94A C94 H94B 107.7
C96 C95 C100 119.1(5)
C96 C95 C94 123.0(4)
C100 C95 C94 117.9(5)
C95 C96 C97 120.9(5)
C95 C96 H96 119.5
C97 C96 H96 119.5
C98 C97 C96 119.4(6)
C98 C97 H97 120.3
C96 C97 H97 120.3
C97 C98 C99 120.6(5)
C97 C98 H98 119.7
C99 C98 H98 119.7
C100 C99 C98 119.8(5)
C100 C99 H99 120.1
C98 C99 H99 120.1
C99 C100 C95 120.0(6)
C99 C100 H100 120.0
C95 C100 H100 120.0
O12 C101 O11 126.6(4)
O12 C101 C102 117.9(4)
O11 C101 C102 115.4(4)
N16 C102 C103 122.8(4)
N16 C102 C101 115.3(4)
C103 C102 C101 121.8(4)
C102 C103 C104 118.0(4)
C102 C103 H103 121.0
C104 C103 H103 121.0
C105 C104 C103 119.9(4)
C105 C104 H104 120.1
C103 C104 H104 120.1
C104 C105 C106 118.9(4)
C104 C105 H105 120.5
C106 C105 H105 120.5
N16 C106 C105 121.5(4)
N16 C106 C107 113.3(3)
C105 C106 C107 125.2(4)
N18 C107 N17 112.2(4)
N18 C107 C106 120.5(4)
N17 C107 C106 127.3(4)
N17 C108 C109 131.9(4)
N17 C108 C113 105.5(4)
C109 C108 C113 122.6(4)
C110 C109 C108 116.4(4)
C110 C109 H109 121.8
C108 C109 H109 121.8
C109 C110 C111 122.4(4)
C109 C110 H110 118.8
C111 C110 H110 118.8
C112 C111 C110 121.3(4)
C112 C111 H111 119.3
C110 C111 H111 119.3
C111 C112 C113 117.4(4)
C111 C112 H112 121.3
C113 C112 H112 121.3
N18 C113 C112 130.2(4)
N18 C113 C108 109.9(4)
C112 C113 C108 119.9(4)
N17 C114 C115 112.7(4)
N17 C114 H11A 109.1
C115 C114 H11A 109.1
N17 C114 H11B 109.1
C115 C114 H11B 109.1
H11A C114 H11B 107.8
C116 C115 C120 118.2(4)
C116 C115 C114 122.1(4)
C120 C115 C114 119.7(4)
C115 C116 C117 121.2(5)
C115 C116 H116 119.4
C117 C116 H116 119.4
C118 C117 C116 120.3(5)
C118 C117 H117 119.8
C116 C117 H117 119.8
C119 C118 C117 118.6(5)
C119 C118 H118 120.7
C117 C118 H118 120.7
C120 C119 C118 121.2(5)
C120 C119 H119 119.4
C118 C119 H119 119.4
C119 C120 C115 120.5(5)
C119 C120 H120 119.8
C115 C120 H120 119.8
C122 C121 H12A 109.5
C122 C121 H12B 109.5
H12A C121 H12B 109.5
C122 C121 H12C 109.5
H12A C121 H12C 109.5
H12B C121 H12C 109.5
N19 C122 C121 178.1(8)
C124 C123 H12D 109.5
C124 C123 H12E 109.5
H12D C123 H12E 109.5
C124 C123 H12F 109.5
H12D C123 H12F 109.5
H12E C123 H12F 109.5
N20 C124 C123 177.5(9)

loop_
_geom_bond_atom_site_label_1
_geom_bond_atom_site_label_2
_geom_bond_distance
La1 O3 2.448(3)
La1 O1 2.452(3)
La1 O5 2.459(3)
La1 N7 2.690(4)
La1 N1 2.693(3)
La1 N4 2.695(3)
La1 N3 2.735(4)
La1 N6 2.737(3)
La1 N9 2.755(3)
O1 C1 1.264(5)
O2 C1 1.248(5)
O3 C21 1.260(5)
O4 C21 1.239(5)
O5 C41 1.265(5)
O6 C41 1.247(5)
N1 C6 1.348(5)
N1 C2 1.349(5)
N2 C7 1.368(5)
N2 C8 1.399(5)
N2 C14 1.461(6)
N3 C7 1.339(5)
N3 C13 1.394(5)
N4 C22 1.342(5)
N4 C26 1.354(5)
N5 C27 1.363(5)
N5 C28 1.385(5)
N5 C34B 1.478(7)
N5 C34A 1.483(17)
N6 C27 1.333(5)
N6 C33 1.392(5)
N7 C42 1.340(5)
N7 C46 1.359(5)
N8 C47 1.375(5)
N8 C48 1.393(5)
N8 C54 1.465(5)
N9 C47 1.335(5)
N9 C53 1.403(5)
C1 C2 1.519(6)
C2 C3 1.385(6)
C3 C4 1.379(7)
C3 H3 0.9500
C4 C5 1.393(6)
C4 H4 0.9500
C5 C6 1.398(6)
C5 H5 0.9500
C6 C7 1.484(5)
C8 C13 1.396(6)
C8 C9 1.404(6)
C9 C10 1.383(7)
C9 H9 0.9500
C10 C11 1.407(7)
C10 H10 0.9500
C11 C12 1.383(6)
C11 H11 0.9500
C12 C13 1.407(6)
C12 H12 0.9500
C14 C15 1.527(6)
C14 H14A 0.9900
C14 H14B 0.9900
C15 C16 1.383(6)
C15 C20 1.392(6)
C16 C17 1.399(6)
C16 H16 0.9500
C17 C18 1.392(7)
C17 H17 0.9500
C18 C19 1.390(8)
C18 H18 0.9500
C19 C20 1.386(7)
C19 H19 0.9500
C20 H20 0.9500
C21 C22 1.527(6)
C22 C23 1.389(6)
C23 C24 1.383(6)
C23 H23 0.9500
C24 C25 1.391(6)
C24 H24 0.9500
C25 C26 1.391(5)
C25 H25 0.9500
C26 C27 1.489(6)
C28 C33 1.401(6)
C28 C29 1.407(6)
C29 C30 1.384(7)
C29 H29 0.9500
C30 C31 1.408(7)
C30 H30 0.9500
C31 C32 1.381(7)
C31 H31 0.9500
C32 C33 1.406(6)
C32 H32 0.9500
C34A C35A 1.552(18)
C34A H34A 0.9900
C34A H34B 0.9900
C35A C36A 1.3900
C35A C40A 1.3900
C36A C37A 1.3900
C36A H36A 0.9500
C37A C38A 1.3900
C37A H37A 0.9500
C38A C39A 1.3900
C38A H38A 0.9500
C39A C40A 1.3900
C39A H39A 0.9500
C40A H40A 0.9500
C34B C35B 1.546(7)
C34B H34C 0.9900
C34B H34D 0.9900
C35B C36B 1.3900
C35B C40B 1.3900
C36B C37B 1.3900
C36B H36B 0.9500
C37B C38B 1.3900
C37B H37B 0.9500
C38B C39B 1.3900
C38B H38B 0.9500
C39B C40B 1.3900
C39B H39B 0.9500
C40B H40B 0.9500
C41 C42 1.520(6)
C42 C43 1.396(6)
C43 C44 1.388(6)
C43 H43 0.9500
C44 C45 1.382(6)
C44 H44 0.9500
C45 C46 1.395(6)
C45 H45 0.9500
C46 C47 1.473(6)
C48 C53 1.395(6)
C48 C49 1.401(6)
C49 C50 1.366(6)
C49 H49 0.9500
C50 C51 1.417(7)
C50 H50 0.9500
C51 C52 1.374(6)
C51 H51 0.9500
C52 C53 1.405(6)
C52 H52 0.9500
C54 C55 1.516(6)
C54 H54A 0.9900
C54 H54B 0.9900
C55 C56 1.392(6)
C55 C60 1.398(6)
C56 C57 1.389(7)
C56 H56 0.9500
C57 C58 1.388(7)
C57 H57 0.9500
C58 C59 1.380(7)
C58 H58 0.9500
C59 C60 1.395(7)
C59 H59 0.9500
C60 H60 0.9500
La2 O9 2.449(3)
La2 O7 2.457(3)
La2 O11 2.457(3)
La2 N10 2.688(4)
La2 N13 2.705(3)
La2 N16 2.705(3)
La2 N15 2.722(4)
La2 N18 2.745(3)
La2 N12 2.782(3)
O7 C61 1.269(6)
O8 C61 1.239(5)
O9 C81 1.279(5)
O10 C81 1.241(5)
O11 C101 1.278(5)
O12 C101 1.236(5)
N10 C62 1.341(5)
N10 C66 1.355(5)
N11 C67 1.375(5)
N11 C68 1.399(6)
N11 C74 1.472(6)
N12 C67 1.334(5)
N12 C73 1.402(5)
N13 C86 1.346(6)
N13 C82 1.347(5)
N14 C87 1.370(6)
N14 C88 1.390(6)
N14 C94 1.477(6)
N15 C87 1.343(5)
N15 C93 1.395(5)
N16 C102 1.345(5)
N16 C106 1.355(5)
N17 C107 1.367(5)
N17 C108 1.388(5)
N17 C114 1.478(5)
N18 C107 1.344(5)
N18 C113 1.381(5)
C61 C62 1.530(6)
C62 C63 1.385(6)
C63 C64 1.379(7)
C63 H63 0.9500
C64 C65 1.392(6)
C64 H64 0.9500
C65 C66 1.393(6)
C65 H65 0.9500
C66 C67 1.475(6)
C68 C69 1.399(6)
C68 C73 1.405(6)
C69 C70 1.373(7)
C69 H69 0.9500
C70 C71 1.423(7)
C70 H70 0.9500
C71 C72 1.384(6)
C71 H71 0.9500
C72 C73 1.391(6)
C72 H72 0.9500
C74 C75B 1.317(14)
C74 C75A 1.589(6)
C74 H74A 0.9900
C74 H74B 0.9900
C75A C76A 1.3900
C75A C80A 1.3900
C76A C77A 1.3900
C76A H76A 0.9500
C77A C78A 1.3900
C77A H77A 0.9500
C78A C79A 1.3900
C78A H78A 0.9500
C79A C80A 1.3900
C79A H79A 0.9500
C80A H80A 0.9500
C75B C76B 1.3900
C75B C80B 1.3900
C76B C77B 1.3900
C76B H76B 0.9500
C77B C78B 1.3900
C77B H77B 0.9500
C78B C79B 1.3900
C78B H78B 0.9500
C79B C80B 1.3900
C79B H79B 0.9500
C80B H80B 0.9500
C81 C82 1.515(6)
C82 C83 1.391(6)
C83 C84 1.387(6)
C83 H83 0.9500
C84 C85 1.389(6)
C84 H84 0.9500
C85 C86 1.393(6)
C85 H85 0.9500
C86 C87 1.484(6)
C88 C89 1.384(7)
C88 C93 1.409(6)
C89 C90 1.389(8)
C89 H89 0.9500
C90 C91 1.396(8)
C90 H90 0.9500
C91 C92 1.381(7)
C91 H91 0.9500
C92 C93 1.405(6)
C92 H92 0.9500
C94 C95 1.514(7)
C94 H94A 0.9900
C94 H94B 0.9900
C95 C96 1.391(7)
C95 C100 1.397(7)
C96 C97 1.396(7)
C96 H96 0.9500
C97 C98 1.371(8)
C97 H97 0.9500
C98 C99 1.398(9)
C98 H98 0.9500
C99 C100 1.391(8)
C99 H99 0.9500
C100 H100 0.9500
C101 C102 1.523(6)
C102 C103 1.394(6)
C103 C104 1.395(6)
C103 H103 0.9500
C104 C105 1.384(6)
C104 H104 0.9500
C105 C106 1.401(6)
C105 H105 0.9500
C106 C107 1.476(6)
C108 C109 1.399(6)
C108 C113 1.409(6)
C109 C110 1.376(7)
C109 H109 0.9500
C110 C111 1.404(7)
C110 H110 0.9500
C111 C112 1.389(6)
C111 H111 0.9500
C112 C113 1.408(6)
C112 H112 0.9500
C114 C115 1.502(6)
C114 H11A 0.9900
C114 H11B 0.9900
C115 C116 1.376(7)
C115 C120 1.397(6)
C116 C117 1.396(7)
C116 H116 0.9500
C117 C118 1.384(7)
C117 H117 0.9500
C118 C119 1.383(8)
C118 H118 0.9500
C119 C120 1.383(7)
C119 H119 0.9500
C120 H120 0.9500
C121 C122 1.472(10)
C121 H12A 0.9800
C121 H12B 0.9800
C121 H12C 0.9800
C122 N19 1.129(8)
C123 C124 1.467(9)
C123 H12D 0.9800
C123 H12E 0.9800
C123 H12F 0.9800
C124 N20 1.105(7)

loop_
_geom_torsion_atom_site_label_1
_geom_torsion_atom_site_label_2
_geom_torsion_atom_site_label_3
_geom_torsion_atom_site_label_4
_geom_torsion
O3 La1 O1 C1 -88.2(3)
O5 La1 O1 C1 -176.4(4)
N7 La1 O1 C1 122.1(4)
N1 La1 O1 C1 -14.4(3)
N4 La1 O1 C1 -122.2(3)
N3 La1 O1 C1 -16.2(4)
N6 La1 O1 C1 126.3(3)
N9 La1 O1 C1 60.6(3)
O1 La1 O3 C21 -166.5(4)
O5 La1 O3 C21 -81.6(4)
N7 La1 O3 C21 -118.9(4)
N1 La1 O3 C21 131.7(4)
N4 La1 O3 C21 -11.0(3)
N3 La1 O3 C21 69.1(4)
N6 La1 O3 C21 -8.2(4)
N9 La1 O3 C21 127.2(3)
O3 La1 O5 C41 -160.7(3)
O1 La1 O5 C41 -75.6(3)
N7 La1 O5 C41 -6.7(3)
N1 La1 O5 C41 -101.9(4)
N4 La1 O5 C41 138.3(4)
N3 La1 O5 C41 136.7(3)
N6 La1 O5 C41 75.8(3)
N9 La1 O5 C41 0.9(4)
O3 La1 N1 C6 -79.5(3)
O1 La1 N1 C6 -172.8(4)
O5 La1 N1 C6 -142.7(3)
N7 La1 N1 C6 142.0(3)
N4 La1 N1 C6 -40.3(4)
N3 La1 N1 C6 5.5(3)
N6 La1 N1 C6 40.9(4)
N9 La1 N1 C6 97.9(3)
O3 La1 N1 C2 103.8(3)
O1 La1 N1 C2 10.5(3)
O5 La1 N1 C2 40.7(4)
N7 La1 N1 C2 -34.6(3)
N4 La1 N1 C2 143.0(3)
N3 La1 N1 C2 -171.2(3)
N6 La1 N1 C2 -135.7(3)
N9 La1 N1 C2 -78.8(3)
O3 La1 N3 C7 62.8(3)
O1 La1 N3 C7 -13.1(3)
O5 La1 N3 C7 128.1(3)
N7 La1 N3 C7 -109.1(3)
N1 La1 N3 C7 -14.9(3)
N4 La1 N3 C7 126.4(3)
N6 La1 N3 C7 -173.3(3)
N9 La1 N3 C7 -88.7(3)
O3 La1 N3 C13 -86.3(4)
O1 La1 N3 C13 -162.2(3)
O5 La1 N3 C13 -21.0(5)
N7 La1 N3 C13 101.8(4)
N1 La1 N3 C13 -164.0(4)
N4 La1 N3 C13 -22.7(4)
N6 La1 N3 C13 37.6(4)
N9 La1 N3 C13 122.2(4)
O3 La1 N4 C22 8.4(3)
O1 La1 N4 C22 47.6(3)
O5 La1 N4 C22 105.8(3)
N7 La1 N4 C22 142.4(3)
N1 La1 N4 C22 -35.0(3)
N3 La1 N4 C22 -75.1(3)
N6 La1 N4 C22 -168.9(3)
N9 La1 N4 C22 -136.7(3)
O3 La1 N4 C26 -173.6(3)
O1 La1 N4 C26 -134.4(3)
O5 La1 N4 C26 -76.2(3)
N7 La1 N4 C26 -39.5(3)
N1 La1 N4 C26 143.0(3)
N3 La1 N4 C26 102.9(3)
N6 La1 N4 C26 9.1(3)
N9 La1 N4 C26 41.4(4)
O3 La1 N6 C27 -22.5(3)
O1 La1 N6 C27 115.9(3)
O5 La1 N6 C27 56.6(3)
N7 La1 N6 C27 119.9(3)
N1 La1 N6 C27 -125.7(3)
N4 La1 N6 C27 -19.7(3)
N3 La1 N6 C27 -95.3(3)
N9 La1 N6 C27 -179.3(3)
O3 La1 N6 C33 -163.7(3)
O1 La1 N6 C33 -25.3(4)
O5 La1 N6 C33 -84.6(3)
N7 La1 N6 C33 -21.3(3)
N1 La1 N6 C33 93.1(4)
N4 La1 N6 C33 -160.9(4)
N3 La1 N6 C33 123.5(4)
N9 La1 N6 C33 39.5(3)
O3 La1 N7 C42 47.7(3)
O1 La1 N7 C42 99.7(3)
O5 La1 N7 C42 4.2(3)
N1 La1 N7 C42 141.6(3)
N4 La1 N7 C42 -36.0(3)
N3 La1 N7 C42 -144.8(3)
N6 La1 N7 C42 -77.9(3)
N9 La1 N7 C42 -168.3(3)
O3 La1 N7 C46 -130.4(3)
O1 La1 N7 C46 -78.3(3)
O5 La1 N7 C46 -173.9(3)
N1 La1 N7 C46 -36.4(3)
N4 La1 N7 C46 146.0(3)
N3 La1 N7 C46 37.1(4)
N6 La1 N7 C46 104.0(3)
N9 La1 N7 C46 13.6(3)
O3 La1 N9 C47 114.5(3)
O1 La1 N9 C47 47.2(3)
O5 La1 N9 C47 -31.2(3)
N7 La1 N9 C47 -23.5(3)
N1 La1 N9 C47 110.0(3)
N4 La1 N9 C47 -130.0(3)
N3 La1 N9 C47 171.1(3)
N6 La1 N9 C47 -102.3(3)
O3 La1 N9 C53 -24.9(4)
O1 La1 N9 C53 -92.2(3)
O5 La1 N9 C53 -170.6(3)
N7 La1 N9 C53 -162.9(4)
N1 La1 N9 C53 -29.4(3)
N4 La1 N9 C53 90.6(4)
N3 La1 N9 C53 31.7(3)
N6 La1 N9 C53 118.3(3)
La1 O1 C1 O2 -166.0(3)
La1 O1 C1 C2 15.9(5)
C6 N1 C2 C3 -2.0(6)
La1 N1 C2 C3 174.9(3)
C6 N1 C2 C1 175.2(4)
La1 N1 C2 C1 -8.0(5)
O2 C1 C2 N1 178.4(4)
O1 C1 C2 N1 -3.4(6)
O2 C1 C2 C3 -4.5(6)
O1 C1 C2 C3 173.7(4)
N1 C2 C3 C4 0.9(7)
C1 C2 C3 C4 -176.0(4)
C2 C3 C4 C5 -0.3(7)
C3 C4 C5 C6 0.8(7)
C2 N1 C6 C5 2.5(6)
La1 N1 C6 C5 -174.1(3)
C2 N1 C6 C7 -180.0(4)
La1 N1 C6 C7 3.4(5)
C4 C5 C6 N1 -1.9(7)
C4 C5 C6 C7 -179.2(4)
C13 N3 C7 N2 1.2(5)
La1 N3 C7 N2 -155.5(3)
C13 N3 C7 C6 -178.7(4)
La1 N3 C7 C6 24.6(5)
C8 N2 C7 N3 -0.7(5)
C14 N2 C7 N3 178.6(4)
C8 N2 C7 C6 179.2(4)
C14 N2 C7 C6 -1.5(7)
N1 C6 C7 N3 -19.0(6)
C5 C6 C7 N3 158.5(4)
N1 C6 C7 N2 161.1(4)
C5 C6 C7 N2 -21.4(7)
C7 N2 C8 C13 -0.1(5)
C14 N2 C8 C13 -179.5(4)
C7 N2 C8 C9 179.2(5)
C14 N2 C8 C9 -0.1(7)
C13 C8 C9 C10 -1.1(7)
N2 C8 C9 C10 179.6(5)
C8 C9 C10 C11 -1.0(7)
C9 C10 C11 C12 1.5(8)
C10 C11 C12 C13 0.1(7)
C7 N3 C13 C8 -1.3(5)
La1 N3 C13 C8 150.4(3)
C7 N3 C13 C12 177.3(4)
La1 N3 C13 C12 -31.1(7)
N2 C8 C13 N3 0.9(5)
C9 C8 C13 N3 -178.5(4)
N2 C8 C13 C12 -177.8(4)
C9 C8 C13 C12 2.7(7)
C11 C12 C13 N3 179.5(4)
C11 C12 C13 C8 -2.1(6)
C7 N2 C14 C15 85.6(5)
C8 N2 C14 C15 -95.2(5)
N2 C14 C15 C16 6.6(6)
N2 C14 C15 C20 -171.3(4)
C20 C15 C16 C17 0.1(6)
C14 C15 C16 C17 -177.8(4)
C15 C16 C17 C18 -0.4(7)
C16 C17 C18 C19 0.5(7)
C17 C18 C19 C20 -0.3(8)
C18 C19 C20 C15 0.0(8)
C16 C15 C20 C19 0.1(7)
C14 C15 C20 C19 178.1(4)
La1 O3 C21 O4 -169.7(3)
La1 O3 C21 C22 11.8(5)
C26 N4 C22 C23 -1.7(6)
La1 N4 C22 C23 176.4(3)
C26 N4 C22 C21 175.1(3)
La1 N4 C22 C21 -6.8(4)
O4 C21 C22 N4 179.5(4)
O3 C21 C22 N4 -1.8(6)
O4 C21 C22 C23 -3.7(6)
O3 C21 C22 C23 175.0(4)
N4 C22 C23 C24 0.8(6)
C21 C22 C23 C24 -175.7(4)
C22 C23 C24 C25 0.2(6)
C23 C24 C25 C26 -0.4(6)
C22 N4 C26 C25 1.5(6)
La1 N4 C26 C25 -176.5(3)
C22 N4 C26 C27 179.1(4)
La1 N4 C26 C27 1.1(5)
C24 C25 C26 N4 -0.5(6)
C24 C25 C26 C27 -177.7(4)
C33 N6 C27 N5 0.7(5)
La1 N6 C27 N5 -149.3(3)
C33 N6 C27 C26 -179.3(4)
La1 N6 C27 C26 30.7(5)
C28 N5 C27 N6 0.0(5)
C34B N5 C27 N6 180.0(5)
C34A N5 C27 N6 -161.8(13)
C28 N5 C27 C26 -180.0(4)
C34B N5 C27 C26 0.0(8)
C34A N5 C27 C26 18.2(14)
N4 C26 C27 N6 -21.7(5)
C25 C26 C27 N6 155.8(4)
N4 C26 C27 N5 158.3(4)
C25 C26 C27 N5 -24.2(7)
C27 N5 C28 C33 -0.7(5)
C34B N5 C28 C33 179.3(5)
C34A N5 C28 C33 160.4(12)
C27 N5 C28 C29 177.9(5)
C34B N5 C28 C29 -2.1(8)
C34A N5 C28 C29 -21.0(14)
N5 C28 C29 C30 -179.4(5)
C33 C28 C29 C30 -1.0(7)
C28 C29 C30 C31 -1.8(7)
C29 C30 C31 C32 2.3(8)
C30 C31 C32 C33 0.1(7)
C27 N6 C33 C28 -1.1(5)
La1 N6 C33 C28 143.4(3)
C27 N6 C33 C32 177.8(4)
La1 N6 C33 C32 -37.8(6)
N5 C28 C33 N6 1.1(5)
C29 C28 C33 N6 -177.6(4)
N5 C28 C33 C32 -177.9(4)
C29 C28 C33 C32 3.4(7)
C31 C32 C33 N6 178.5(4)
C31 C32 C33 C28 -2.8(6)
C27 N5 C34A C35A 72(3)
C28 N5 C34A C35A -86(3)
C34B N5 C34A C35A -166(10)
N5 C34A C35A C36A 1(5)
N5 C34A C35A C40A 180(2)
C40A C35A C36A C37A 0.0
C34A C35A C36A C37A 179(3)
C35A C36A C37A C38A 0.0
C36A C37A C38A C39A 0.0
C37A C38A C39A C40A 0.0
C38A C39A C40A C35A 0.0
C36A C35A C40A C39A 0.0
C34A C35A C40A C39A -179(2)
C27 N5 C34B C35B 80.7(8)
C28 N5 C34B C35B -99.3(7)
C34A N5 C34B C35B 12(7)
N5 C34B C35B C36B 22.5(10)
N5 C34B C35B C40B -155.2(5)
C40B C35B C36B C37B 0.0
C34B C35B C36B C37B -177.6(6)
C35B C36B C37B C38B 0.0
C36B C37B C38B C39B 0.0
C37B C38B C39B C40B 0.0
C38B C39B C40B C35B 0.0
C36B C35B C40B C39B 0.0
C34B C35B C40B C39B 177.7(6)
La1 O5 C41 O6 -173.8(3)
La1 O5 C41 C42 8.0(5)
C46 N7 C42 C43 -1.8(6)
La1 N7 C42 C43 -180.0(3)
C46 N7 C42 C41 175.6(3)
La1 N7 C42 C41 -2.5(4)
O6 C41 C42 N7 178.9(4)
O5 C41 C42 N7 -2.8(5)
O6 C41 C42 C43 -3.7(6)
O5 C41 C42 C43 174.7(4)
N7 C42 C43 C44 0.8(6)
C41 C42 C43 C44 -176.5(4)
C42 C43 C44 C45 0.5(6)
C43 C44 C45 C46 -0.7(6)
C42 N7 C46 C45 1.6(6)
La1 N7 C46 C45 179.7(3)
C42 N7 C46 C47 179.0(3)
La1 N7 C46 C47 -3.0(4)
C44 C45 C46 N7 -0.4(6)
C44 C45 C46 C47 -177.4(4)
C53 N9 C47 N8 1.9(5)
La1 N9 C47 N8 -147.6(3)
C53 N9 C47 C46 -175.6(4)
La1 N9 C47 C46 35.0(5)
C48 N8 C47 N9 -1.3(5)
C54 N8 C47 N9 175.5(4)
C48 N8 C47 C46 176.0(4)
C54 N8 C47 C46 -7.2(7)
N7 C46 C47 N9 -22.6(5)
C45 C46 C47 N9 154.6(4)
N7 C46 C47 N8 160.3(4)
C45 C46 C47 N8 -22.5(7)
C47 N8 C48 C53 0.1(5)
C54 N8 C48 C53 -177.0(4)
C47 N8 C48 C49 -178.3(5)
C54 N8 C48 C49 4.6(7)
N8 C48 C49 C50 177.2(5)
C53 C48 C49 C50 -0.9(7)
C48 C49 C50 C51 -0.1(8)
C49 C50 C51 C52 0.8(8)
C50 C51 C52 C53 -0.4(8)
N8 C48 C53 N9 1.0(5)
C49 C48 C53 N9 179.6(4)
N8 C48 C53 C52 -177.2(4)
C49 C48 C53 C52 1.4(7)
C47 N9 C53 C48 -1.8(5)
La1 N9 C53 C48 140.2(3)
C47 N9 C53 C52 176.2(5)
La1 N9 C53 C52 -41.8(6)
C51 C52 C53 C48 -0.7(7)
C51 C52 C53 N9 -178.5(5)
C47 N8 C54 C55 93.3(5)
C48 N8 C54 C55 -90.4(5)
N8 C54 C55 C56 25.7(6)
N8 C54 C55 C60 -154.9(4)
C60 C55 C56 C57 -0.9(6)
C54 C55 C56 C57 178.4(4)
C55 C56 C57 C58 0.1(7)
C56 C57 C58 C59 1.1(7)
C57 C58 C59 C60 -1.3(7)
C58 C59 C60 C55 0.5(7)
C56 C55 C60 C59 0.7(6)
C54 C55 C60 C59 -178.7(4)
O9 La2 O7 C61 79.5(4)
O11 La2 O7 C61 163.9(4)
N10 La2 O7 C61 10.5(3)
N13 La2 O7 C61 108.5(4)
N16 La2 O7 C61 -135.6(4)
N15 La2 O7 C61 -130.3(4)
N18 La2 O7 C61 -72.8(4)
N12 La2 O7 C61 3.5(4)
O7 La2 O9 C81 171.2(4)
O11 La2 O9 C81 82.3(4)
N10 La2 O9 C81 -127.4(4)
N13 La2 O9 C81 10.8(3)
N16 La2 O9 C81 115.5(4)
N15 La2 O9 C81 9.5(4)
N18 La2 O9 C81 -134.2(3)
N12 La2 O9 C81 -65.7(4)
O9 La2 O11 C101 167.9(4)
O7 La2 O11 C101 82.0(4)
N10 La2 O11 C101 120.7(3)
N13 La2 O11 C101 -130.2(4)
N16 La2 O11 C101 12.2(3)
N15 La2 O11 C101 -68.1(4)
N18 La2 O11 C101 10.5(4)
N12 La2 O11 C101 -127.5(3)
O9 La2 N10 C62 -101.7(3)
O7 La2 N10 C62 -5.3(3)
O11 La2 N10 C62 -50.5(4)
N13 La2 N10 C62 -142.7(3)
N16 La2 N10 C62 33.7(3)
N15 La2 N10 C62 142.9(3)
N18 La2 N10 C62 74.4(3)
N12 La2 N10 C62 167.7(3)
O9 La2 N10 C66 75.3(3)
O7 La2 N10 C66 171.7(3)
O11 La2 N10 C66 126.6(3)
N13 La2 N10 C66 34.4(3)
N16 La2 N10 C66 -149.2(3)
N15 La2 N10 C66 -40.0(4)
N18 La2 N10 C66 -108.5(3)
N12 La2 N10 C66 -15.2(3)
O9 La2 N12 C67 -46.4(3)
O7 La2 N12 C67 32.6(3)
O11 La2 N12 C67 -112.2(3)
N10 La2 N12 C67 25.4(3)
N13 La2 N12 C67 -109.5(3)
N16 La2 N12 C67 132.3(3)
N15 La2 N12 C67 -170.4(3)
N18 La2 N12 C67 102.7(3)
O9 La2 N12 C73 88.2(3)
O7 La2 N12 C73 167.3(3)
O11 La2 N12 C73 22.5(4)
N10 La2 N12 C73 160.1(4)
N13 La2 N12 C73 25.2(3)
N16 La2 N12 C73 -93.0(4)
N15 La2 N12 C73 -35.8(3)
N18 La2 N12 C73 -122.6(3)
O9 La2 N13 C86 172.0(3)
O7 La2 N13 C86 138.7(3)
O11 La2 N13 C86 78.2(3)
N10 La2 N13 C86 -143.7(3)
N16 La2 N13 C86 39.8(3)
N15 La2 N13 C86 -9.3(3)
N18 La2 N13 C86 -39.3(4)
N12 La2 N13 C86 -100.2(3)
O9 La2 N13 C82 -7.3(3)
O7 La2 N13 C82 -40.6(4)
O11 La2 N13 C82 -101.2(3)
N10 La2 N13 C82 37.0(3)
N16 La2 N13 C82 -139.5(3)
N15 La2 N13 C82 171.4(3)
N18 La2 N13 C82 141.4(3)
N12 La2 N13 C82 80.5(3)
O9 La2 N15 C87 17.9(3)
O7 La2 N15 C87 -126.4(3)
O11 La2 N15 C87 -58.0(3)
N10 La2 N15 C87 113.4(3)
N13 La2 N15 C87 16.5(3)
N16 La2 N15 C87 -121.2(3)
N18 La2 N15 C87 178.8(3)
N12 La2 N15 C87 91.9(3)
O9 La2 N15 C93 171.1(4)
O7 La2 N15 C93 26.8(5)
O11 La2 N15 C93 95.2(4)
N10 La2 N15 C93 -93.4(4)
N13 La2 N15 C93 169.7(4)
N16 La2 N15 C93 32.0(4)
N18 La2 N15 C93 -28.0(4)
N12 La2 N15 C93 -114.9(4)
O9 La2 N16 C102 -45.3(4)
O7 La2 N16 C102 -105.6(3)
O11 La2 N16 C102 -7.0(3)
N10 La2 N16 C102 -141.5(3)
N13 La2 N16 C102 34.8(3)
N15 La2 N16 C102 77.3(3)
N18 La2 N16 C102 171.3(3)
N12 La2 N16 C102 136.5(3)
O9 La2 N16 C106 132.4(3)
O7 La2 N16 C106 72.1(3)
O11 La2 N16 C106 170.7(3)
N10 La2 N16 C106 36.2(4)
N13 La2 N16 C106 -147.4(3)
N15 La2 N16 C106 -105.0(3)
N18 La2 N16 C106 -11.0(3)
N12 La2 N16 C106 -45.7(4)
O9 La2 N18 C107 -114.1(3)
O7 La2 N18 C107 -56.8(3)
O11 La2 N18 C107 21.9(3)
N10 La2 N18 C107 -120.7(3)
N13 La2 N18 C107 121.9(3)
N16 La2 N18 C107 20.2(3)
N15 La2 N18 C107 96.2(3)
N12 La2 N18 C107 179.1(3)
O9 La2 N18 C113 27.4(4)
O7 La2 N18 C113 84.8(3)
O11 La2 N18 C113 163.5(3)
N10 La2 N18 C113 20.9(3)
N13 La2 N18 C113 -96.5(4)
N16 La2 N18 C113 161.8(4)
N15 La2 N18 C113 -122.2(3)
N12 La2 N18 C113 -39.3(3)
La2 O7 C61 O8 168.0(4)
La2 O7 C61 C62 -13.7(6)
C66 N10 C62 C63 2.3(6)
La2 N10 C62 C63 179.5(3)
C66 N10 C62 C61 -175.5(4)
La2 N10 C62 C61 1.7(5)
O8 C61 C62 N10 -174.9(4)
O7 C61 C62 N10 6.6(6)
O8 C61 C62 C63 7.3(7)
O7 C61 C62 C63 -171.1(4)
N10 C62 C63 C64 -1.9(7)
C61 C62 C63 C64 175.7(4)
C62 C63 C64 C65 1.0(7)
C63 C64 C65 C66 -0.6(7)
C62 N10 C66 C65 -1.8(6)
La2 N10 C66 C65 -178.9(3)
C62 N10 C66 C67 -179.0(4)
La2 N10 C66 C67 4.0(5)
C64 C65 C66 N10 1.0(7)
C64 C65 C66 C67 177.8(4)
C73 N12 C67 N11 -1.4(5)
La2 N12 C67 N11 144.2(3)
C73 N12 C67 C66 176.9(4)
La2 N12 C67 C66 -37.5(5)
C68 N11 C67 N12 0.4(5)
C74 N11 C67 N12 -173.8(4)
C68 N11 C67 C66 -177.9(4)
C74 N11 C67 C66 7.9(7)
N10 C66 C67 N12 24.2(6)
C65 C66 C67 N12 -152.9(4)
N10 C66 C67 N11 -157.7(4)
C65 C66 C67 N11 25.3(7)
C67 N11 C68 C69 179.6(5)
C74 N11 C68 C69 -5.8(8)
C67 N11 C68 C73 0.9(5)
C74 N11 C68 C73 175.5(4)
N11 C68 C69 C70 -178.4(5)
C73 C68 C69 C70 0.1(7)
C68 C69 C70 C71 1.0(7)
C69 C70 C71 C72 -0.9(7)
C70 C71 C72 C73 -0.4(7)
C71 C72 C73 N12 -179.5(4)
C71 C72 C73 C68 1.5(7)
C67 N12 C73 C72 -177.1(5)
La2 N12 C73 C72 45.7(6)
C67 N12 C73 C68 2.0(5)
La2 N12 C73 C68 -135.2(3)
N11 C68 C73 C72 177.4(4)
C69 C68 C73 C72 -1.4(7)
N11 C68 C73 N12 -1.8(5)
C69 C68 C73 N12 179.4(4)
C67 N11 C74 C75B -100.3(10)
C68 N11 C74 C75B 86.4(10)
C67 N11 C74 C75A -94.9(6)
C68 N11 C74 C75A 91.9(5)
C75B C74 C75A C76A 74(9)
N11 C74 C75A C76A -35.2(6)
C75B C74 C75A C80A -104(9)
N11 C74 C75A C80A 146.1(4)
C80A C75A C76A C77A 0.0
C74 C75A C76A C77A -178.7(5)
C75A C76A C77A C78A 0.0
C76A C77A C78A C79A 0.0
C77A C78A C79A C80A 0.0
C78A C79A C80A C75A 0.0
C76A C75A C80A C79A 0.0
C74 C75A C80A C79A 178.7(5)
N11 C74 C75B C76B 1.7(16)
C75A C74 C75B C76B -71(9)
N11 C74 C75B C80B -175.8(9)
C75A C74 C75B C80B 111(9)
C74 C75B C76B C77B -177.4(16)
C80B C75B C76B C77B 0.0
C75B C76B C77B C78B 0.0
C76B C77B C78B C79B 0.0
C77B C78B C79B C80B 0.0
C78B C79B C80B C75B 0.0
C74 C75B C80B C79B 177.6(15)
C76B C75B C80B C79B 0.0
La2 O9 C81 O10 168.1(4)
La2 O9 C81 C82 -12.4(6)
C86 N13 C82 C83 1.8(6)
La2 N13 C82 C83 -178.8(3)
C86 N13 C82 C81 -174.4(4)
La2 N13 C82 C81 5.0(5)
O10 C81 C82 N13 -177.0(4)
O9 C81 C82 N13 3.5(6)
O10 C81 C82 C83 6.8(6)
O9 C81 C82 C83 -172.8(4)
N13 C82 C83 C84 -1.1(6)
C81 C82 C83 C84 174.9(4)
C82 C83 C84 C85 0.4(6)
C83 C84 C85 C86 -0.5(6)
C82 N13 C86 C85 -2.0(6)
La2 N13 C86 C85 178.7(3)
C82 N13 C86 C87 -178.8(4)
La2 N13 C86 C87 1.9(5)
C84 C85 C86 N13 1.3(6)
C84 C85 C86 C87 177.8(4)
C93 N15 C87 N14 -1.5(5)
La2 N15 C87 N14 158.5(3)
C93 N15 C87 C86 175.8(4)
La2 N15 C87 C86 -24.2(5)
C88 N14 C87 N15 1.6(5)
C94 N14 C87 N15 -173.8(4)
C88 N14 C87 C86 -175.6(4)
C94 N14 C87 C86 9.0(7)
N13 C86 C87 N15 15.0(6)
C85 C86 C87 N15 -161.7(4)
N13 C86 C87 N14 -168.0(4)
C85 C86 C87 N14 15.3(7)
C87 N14 C88 C89 176.7(6)
C94 N14 C88 C89 -7.6(9)
C87 N14 C88 C93 -0.9(5)
C94 N14 C88 C93 174.8(4)
N14 C88 C89 C90 -179.1(6)
C93 C88 C89 C90 -1.9(9)
C88 C89 C90 C91 1.6(10)
C89 C90 C91 C92 -0.4(11)
C90 C91 C92 C93 -0.6(9)
C87 N15 C93 C92 -177.9(5)
La2 N15 C93 C92 26.5(7)
C87 N15 C93 C88 0.9(5)
La2 N15 C93 C88 -154.7(3)
C91 C92 C93 N15 179.0(5)
C91 C92 C93 C88 0.2(7)
C89 C88 C93 N15 -177.9(5)
N14 C88 C93 N15 0.0(5)
C89 C88 C93 C92 1.1(8)
N14 C88 C93 C92 178.9(4)
C87 N14 C94 C95 -91.1(6)
C88 N14 C94 C95 94.2(5)
N14 C94 C95 C96 -15.2(6)
N14 C94 C95 C100 164.9(4)
C100 C95 C96 C97 0.0(7)
C94 C95 C96 C97 -179.9(4)
C95 C96 C97 C98 0.8(8)
C96 C97 C98 C99 -1.7(8)
C97 C98 C99 C100 1.9(8)
C98 C99 C100 C95 -1.1(8)
C96 C95 C100 C99 0.2(8)
C94 C95 C100 C99 -179.9(5)
La2 O11 C101 O12 167.0(3)
La2 O11 C101 C102 -15.0(5)
C106 N16 C102 C103 2.3(6)
La2 N16 C102 C103 -179.9(3)
C106 N16 C102 C101 -174.3(4)
La2 N16 C102 C101 3.5(5)
O12 C101 C102 N16 -175.9(4)
O11 C101 C102 N16 6.0(6)
O12 C101 C102 C103 7.5(6)
O11 C101 C102 C103 -170.6(4)
N16 C102 C103 C104 -0.9(6)
C101 C102 C103 C104 175.5(4)
C102 C103 C104 C105 0.0(7)
C103 C104 C105 C106 -0.4(7)
C102 N16 C106 C105 -2.7(6)
La2 N16 C106 C105 179.6(3)
C102 N16 C106 C107 179.2(4)
La2 N16 C106 C107 1.5(5)
C104 C105 C106 N16 1.8(7)
C104 C105 C106 C107 179.6(4)
C113 N18 C107 N17 -1.0(5)
La2 N18 C107 N17 149.1(3)
C113 N18 C107 C106 179.7(4)
La2 N18 C107 C106 -30.2(5)
C108 N17 C107 N18 0.5(5)
C114 N17 C107 N18 177.2(4)
C108 N17 C107 C106 179.7(4)
C114 N17 C107 C106 -3.6(7)
N16 C106 C107 N18 19.7(6)
C105 C106 C107 N18 -158.4(4)
N16 C106 C107 N17 -159.5(4)
C105 C106 C107 N17 22.5(7)
C107 N17 C108 C109 -179.9(5)
C114 N17 C108 C109 3.1(7)
C107 N17 C108 C113 0.2(5)
C114 N17 C108 C113 -176.8(4)
N17 C108 C109 C110 -179.2(5)
C113 C108 C109 C110 0.7(7)
C108 C109 C110 C111 1.0(7)
C109 C110 C111 C112 -1.3(8)
C110 C111 C112 C113 -0.1(7)
C107 N18 C113 C112 -177.4(4)
La2 N18 C113 C112 37.9(6)
C107 N18 C113 C108 1.1(5)
La2 N18 C113 C108 -143.6(3)
C111 C112 C113 N18 -180.0(4)
C111 C112 C113 C108 1.6(6)
N17 C108 C113 N18 -0.8(5)
C109 C108 C113 N18 179.3(4)
N17 C108 C113 C112 177.9(4)
C109 C108 C113 C112 -2.0(7)
C107 N17 C114 C115 -78.3(5)
C108 N17 C114 C115 97.9(5)
N17 C114 C115 C116 -28.0(6)
N17 C114 C115 C120 152.4(4)
C120 C115 C116 C117 -1.0(8)
C114 C115 C116 C117 179.4(5)
C115 C116 C117 C118 -0.4(9)
C116 C117 C118 C119 0.7(9)
C117 C118 C119 C120 0.5(8)
C118 C119 C120 C115 -1.9(8)
C116 C115 C120 C119 2.1(7)
C114 C115 C120 C119 -178.2(4)

loop_
_platon_squeeze_void_nr
_platon_squeeze_void_average_x
_platon_squeeze_void_average_y
_platon_squeeze_void_average_z
_platon_squeeze_void_volume
_platon_squeeze_void_count_electrons
_platon_squeeze_void_content
1 0.000 0.500 0.500 360 63 ' '
2 0.210 0.685 0.904 28 3 ' '
3 0.500 0.000 0.000 223 42 ' '
4 0.326 0.870 0.410 23 3 ' '
5 0.674 0.130 0.590 23 3 ' '
6 0.790 0.316 0.096 28 3 ' '
